data_7115479
loop_
_publ_author_name
'Eleanor A. Wilson'
'Nicolaas A. Vermeulen'
'Paul R. McGonigal'
'Alyssa-Jennifer Avestro'
'Amy A. Sarjeant'
'Charlotte L. Stern'
'J. Fraser Stoddart'

_publ_section_title
;
 Formation of a hetero[3]rotaxane by a dynamic component-swapping strategy
;
_journal_name_full Chem.Commun.
_journal_page_first 9665
_journal_paper_doi 10.1039/C4cc03612C
_journal_volume 50
_journal_year 2014
_chemical_formula_moiety '2(C33 H31 F2 N3 O5), C33 H56 N2, 2(F6 P), 3(C2 H3 N)'
_chemical_formula_sum 'C105 H127 F16 N11 O10 P2'
_chemical_formula_weight 2069.11
_chemical_name_systematic
;
 ?
;
_space_group_crystal_system triclinic
_space_group_IT_number 2
_space_group_name_Hall '-P 1'
_space_group_name_H-M_alt 'P -1'
_symmetry_space_group_name_Hall '-P 1'
_symmetry_space_group_name_H-M 'P -1'
_atom_sites_solution_hydrogens mixed
_atom_sites_solution_primary dual
_audit_creation_date 2013-08-21
_audit_creation_method
;
  Olex2 1.2
  (compiled Apr 23 2013 17:59:47, GUI svn.r4466)
;
_cell_angle_alpha 73.981(2)
_cell_angle_beta 64.138(2)
_cell_angle_gamma 88.090(2)
_cell_formula_units_Z 2
_cell_length_a 17.5877(8)
_cell_length_b 18.0515(9)
_cell_length_c 19.1109(9)
_cell_measurement_reflns_used 9953
_cell_measurement_temperature 100(2)
_cell_measurement_theta_max 65.18
_cell_measurement_theta_min 3.13
_cell_volume 5221.1(4)
_computing_cell_refinement 'SAINT V7.23A (Bruker, 2005)'
_computing_data_collection 'APEX2 V2.1-4 (Bruker, 2007)'
_computing_data_reduction 'Bruker SAINT'
_computing_molecular_graphics
;
O. V. Dolomanov, L. J. Bourhis, R. J. Gildea, J. A. K. Howard and H. Puschmann,
OLEX2: a complete structure solution, refinement and analysis program.
J. Appl. Cryst. (2009). 42, 339-341.
;
_computing_publication_material
;
O. V. Dolomanov, L. J. Bourhis, R. J. Gildea, J. A. K. Howard and H. Puschmann,
OLEX2: a complete structure solution, refinement and analysis program.
J. Appl. Cryst. (2009). 42, 339-341.
;
_computing_structure_refinement
;
XL, G.M. Sheldrick, Acta Cryst.
(2008). A64, 112-122
;
_computing_structure_solution
;
XM, G.M. Sheldrick, Acta Cryst.
(2008). A64, 112-122
;
_diffrn_ambient_temperature 100.01
_diffrn_detector_area_resol_mean 8
_diffrn_measured_fraction_theta_full 0.910
_diffrn_measured_fraction_theta_max 0.963
_diffrn_measurement_device_type 'Bruker Kappa APEX CCD area detector'
_diffrn_measurement_method '\w and \f scans'
_diffrn_radiation_monochromator 'MX optics'
_diffrn_radiation_type CuK\a
_diffrn_radiation_wavelength 1.54178
_diffrn_reflns_av_R_equivalents 0.0188
_diffrn_reflns_av_unetI/netI 0.0270
_diffrn_reflns_Laue_measured_fraction_full 0.910
_diffrn_reflns_Laue_measured_fraction_max 0.963
_diffrn_reflns_limit_h_max 18
_diffrn_reflns_limit_h_min -20
_diffrn_reflns_limit_k_max 21
_diffrn_reflns_limit_k_min -21
_diffrn_reflns_limit_l_max 22
_diffrn_reflns_limit_l_min -22
_diffrn_reflns_number 29307
_diffrn_reflns_point_group_measured_fraction_full 0.910
_diffrn_reflns_point_group_measured_fraction_max 0.963
_diffrn_reflns_theta_full 67.679
_diffrn_reflns_theta_max 65.203
_diffrn_reflns_theta_min 2.806
_diffrn_source microsource
_diffrn_standards_number 0
_exptl_absorpt_coefficient_mu 1.157
_exptl_absorpt_correction_T_max 0.7526
_exptl_absorpt_correction_T_min 0.6695
_exptl_absorpt_correction_type multi-scan
_exptl_absorpt_process_details
;
SADABS-2012/1 (Bruker,2012) was used for absorption correction.
wR2(int) was 0.0604 before and 0.0325 after correction.
The Ratio of minimum to maximum transmission is 0.8896.
The \l/2 correction factor is 0.0015.
;
_exptl_crystal_colour orange
_exptl_crystal_density_diffrn 1.316
_exptl_crystal_description block
_exptl_crystal_F_000 2176
_exptl_crystal_size_max 0.149
_exptl_crystal_size_mid 0.135
_exptl_crystal_size_min 0.089
_refine_diff_density_max 1.294
_refine_diff_density_min -0.785
_refine_diff_density_rms 0.081
_refine_ls_extinction_method none
_refine_ls_goodness_of_fit_ref 1.049
_refine_ls_hydrogen_treatment mixed
_refine_ls_matrix_type full
_refine_ls_number_parameters 1525
_refine_ls_number_reflns 17189
_refine_ls_number_restraints 1266
_refine_ls_restrained_S_all 1.069
_refine_ls_R_factor_all 0.1035
_refine_ls_R_factor_gt 0.0922
_refine_ls_shift/su_max 0.000
_refine_ls_shift/su_mean 0.000
_refine_ls_structure_factor_coef Fsqd
_refine_ls_weighting_details 'w=1/[\s^2^(Fo^2^)+(0.1531P)^2^+8.4346P] where P=(Fo^2^+2Fc^2^)/3'
_refine_ls_weighting_scheme calc
_refine_ls_wR_factor_gt 0.2575
_refine_ls_wR_factor_ref 0.2715
_reflns_Friedel_coverage 0.000
_reflns_number_gt 14403
_reflns_number_total 17189
_reflns_threshold_expression 'I > 2\s(I)'
_cod_data_source_file c4cc03612c2.cif
_cod_data_source_block n2758a
_cod_database_code 7115479
_shelx_space_group_comment
;
The symmetry employed for this shelxl refinement is uniquely defined
by the following loop, which should always be used as a source of
symmetry information in preference to the above space-group names.
They are only intended as comments.
;
_olex2_refinement_description
;
1. Fixed Uiso
 At 1.2 times of:
  All C(H) groups, All C(H,H) groups, All C(H,H,H,H) groups
 At 1.5 times of:
  All C(H,H,H) groups
2. Restrained distances
 C93-C92 \\sim C94A-C92 \\sim C95-C92 \\sim C95A-C92 \\sim C93A-C92 
 \\sim C94-C92
 with sigma of 0.02
 N1S-C1S \\sim N2S-C3S \\sim N3S-C5S \\sim N4S-C7S \\sim N5S-C9S
 with sigma of 0.02
 C1S-C2S \\sim C3S-C4S \\sim C6S-C5S \\sim C8S-C7S \\sim C9S-C10S
 with sigma of 0.02
3. Others
 1*[Sof(N3S)+Sof(C5S)+Sof(C6S)+Sof(H6SA)+Sof(H6SB)+Sof(H6SC)]+1*[Sof(N4S)+
 Sof(C7S)+Sof(C8S)+Sof(H8SA)+Sof(H8SB)+Sof(H8SC)]+1*[Sof(N5S)+Sof(C9S)+
 Sof(C10S)+Sof(H10A)+Sof(H10B)+Sof(H10C)]=1 with esd of 0.0001
 Sof(P3)=Sof(F31)=Sof(F32)=Sof(F33)=Sof(F34)=Sof(F35)=Sof(F36)=1-FVAR(1)
 Sof(P2)=Sof(F21)=Sof(F22)=Sof(F23)=Sof(F24)=Sof(F25)=Sof(F26)=FVAR(1)
 Sof(O8A)=Sof(H61C)=Sof(H61D)=Sof(H64C)=Sof(H64D)=Sof(C62A)=Sof(H62C)=
 Sof(H62D)=Sof(C63A)=Sof(H63C)=Sof(H63D)=1-FVAR(2)
 Sof(O8)=Sof(H61A)=Sof(H61B)=Sof(H64A)=Sof(H64B)=Sof(C62)=Sof(H62A)=Sof(H62B)=
 Sof(C63)=Sof(H63A)=Sof(H63B)=FVAR(2)
 Sof(C93A)=Sof(H93D)=Sof(H93E)=Sof(H93F)=Sof(C94A)=Sof(H94D)=Sof(H94E)=
 Sof(H94F)=Sof(C95A)=Sof(H95D)=Sof(H95E)=Sof(H95F)=1-FVAR(3)
 Sof(C93)=Sof(H93A)=Sof(H93B)=Sof(H93C)=Sof(C94)=Sof(H94A)=Sof(H94B)=Sof(H94C)=
 Sof(C95)=Sof(H95A)=Sof(H95B)=Sof(H95C)=FVAR(3)
 Sof(C30A)=Sof(H30C)=Sof(H30D)=Sof(C31A)=Sof(H31C)=Sof(H31D)=1-FVAR(4)
 Sof(C30)=Sof(H30A)=Sof(H30B)=Sof(C31)=Sof(H31A)=Sof(H31B)=FVAR(4)
 Sof(N3S)=Sof(C5S)=Sof(C6S)=Sof(H6SA)=Sof(H6SB)=Sof(H6SC)=FVAR(5)
 Sof(N4S)=Sof(C7S)=Sof(C8S)=Sof(H8SA)=Sof(H8SB)=Sof(H8SC)=FVAR(6)
 Sof(N5S)=Sof(C9S)=Sof(C10S)=Sof(H10A)=Sof(H10B)=Sof(H10C)=FVAR(7)
4.a Secondary CH2 refined with riding coordinates:
 C26(H26A,H26B), C27(H27A,H27B), C28(H28A,H28B), C29(H29A,H29B), C32(H32A,
 H32B), C33(H33A,H33B), C30(H30A,H30B), C31(H31A,H31B), C30A(H30C,H30D),
 C31A(H31C,H31D), C59(H59A,H59B), C60(H60A,H60B), C61(H61C,H61D), C61(H61A,
 H61B), C64(H64C,H64D), C64(H64A,H64B), C65(H65A,H65B), C66(H66A,H66B),
 C62(H62A,H62B), C63(H63A,H63B), C62A(H62C,H62D), C63A(H63C,H63D), C67(H67A,
 H67B), C68(H68A,H68B), C69(H69A,H69B), C70(H70A,H70B), C71(H71A,H71B)
4.b Me refined with riding coordinates:
 C2S(H2SA,H2SB,H2SC), C4S(H4SA,H4SB,H4SC), C8S(H8SA,H8SB,H8SC), C10S(H10A,H10B,
 H10C)
4.c Aromatic/amide H refined with riding coordinates:
 C1(H1), C3(H3), C5(H5), C8(H8), C10(H10), C12(H12), C13(H13), C15(H15),
C16(H16), C17(H17), C18(H18), C21(H21), C22(H22), C23(H23), C24(H24), C34(H34),
 C36(H36), C38(H38), C41(H41), C43(H43), C45(H45), C46(H46), C48(H48),
C49(H49), C50(H50), C51(H51), C54(H54), C55(H55), C56(H56), C57(H57), C73(H73),
  C75(H75), C77(H77), C87(H87), C89(H89), C91(H91)
4.d Idealised Me refined as rotating group:
 C79(H79A,H79B,H79C), C80(H80A,H80B,H80C), C81(H81A,H81B,H81C), C83(H83A,H83B,
H83C), C84(H84A,H84B,H84C), C85(H85A,H85B,H85C), C97(H97A,H97B,H97C), C98(H98A,
 H98B,H98C), C99(H99A,H99B,H99C), C93(H93A,H93B,H93C), C94(H94A,H94B,H94C),
 C95(H95A,H95B,H95C), C93A(H93D,H93E,H93F), C94A(H94D,H94E,H94F), C95A(H95D,
 H95E,H95F), C6S(H6SA,H6SB,H6SC)
;
_shelx_estimated_absorpt_t_max 0.904
_shelx_estimated_absorpt_t_min 0.847
_shelxl_version_number 2013-3

loop_
_space_group_symop_operation_xyz
'x, y, z'
'-x, -y, -z'

loop_
_atom_site_label
_atom_site_type_symbol
_atom_site_fract_x
_atom_site_fract_y
_atom_site_fract_z
_atom_site_U_iso_or_equiv
_atom_site_adp_type
_atom_site_occupancy
_atom_site_site_symmetry_order
_atom_site_calc_flag
_atom_site_refinement_flags_posn
_atom_site_refinement_flags_adp
_atom_site_refinement_flags_occupancy
_atom_site_disorder_assembly
_atom_site_disorder_group
F1 F 0.1878(3) -0.0554(2) 0.0623(2) 0.1205(15) Uani 1 1 d . U . . .
F2 F 0.4336(3) 0.0690(2) 0.02763(19) 0.1166(14) Uani 1 1 d . U . . .
O1 O 0.2307(2) -0.49875(15) 0.4949(2) 0.0598(8) Uani 1 1 d . U . . .
O2 O 0.3336(3) -0.5784(2) 0.5763(3) 0.0955(13) Uani 1 1 d . U . . .
O3 O 0.3549(3) -0.5257(2) 0.6970(3) 0.1091(15) Uani 1 1 d . U . . .
O4 O 0.4382(5) -0.3771(3) 0.6568(4) 0.143(2) Uani 1 1 d . U . . .
O5 O 0.45488(15) -0.23633(13) 0.54499(15) 0.0402(5) Uani 1 1 d . U . . .
N1 N 0.16341(19) -0.36204(17) 0.49504(17) 0.0389(6) Uani 1 1 d . U . . .
N2 N 0.24141(17) -0.21119(15) 0.44192(16) 0.0317(6) Uani 1 1 d . U . . .
N3 N 0.34010(16) -0.16032(14) 0.50598(15) 0.0289(5) Uani 1 1 d . U . . .
C1 C 0.1530(2) -0.3093(2) 0.4411(2) 0.0423(8) Uani 1 1 d . U . . .
H1 H 0.1113 -0.3196 0.4251 0.051 Uiso 1 1 calc R U . . .
C2 C 0.2031(2) -0.2328(2) 0.4022(2) 0.0359(7) Uani 1 1 d . U . . .
C3 C 0.2109(2) -0.1888(2) 0.3267(2) 0.0401(8) Uani 1 1 d . U . . .
H3 H 0.1820 -0.2071 0.3018 0.048 Uiso 1 1 calc R U . . .
C4 C 0.2608(2) -0.11841(19) 0.2877(2) 0.0373(7) Uani 1 1 d . U . . .
C5 C 0.2981(2) -0.09428(19) 0.3299(2) 0.0350(7) Uani 1 1 d . U . . .
H5 H 0.3306 -0.0453 0.3073 0.042 Uiso 1 1 calc R U . . .
C6 C 0.2877(2) -0.14182(18) 0.40499(19) 0.0311(6) Uani 1 1 d . U . . .
C7 C 0.2761(3) -0.0719(2) 0.2036(2) 0.0483(9) Uani 1 1 d . U . . .
C8 C 0.2214(4) -0.0832(3) 0.1726(3) 0.0614(11) Uani 1 1 d . U . . .
H8 H 0.1716 -0.1185 0.2050 0.074 Uiso 1 1 calc R U . . .
C9 C 0.2407(5) -0.0418(3) 0.0928(3) 0.0846(16) Uani 1 1 d . U . . .
C10 C 0.3097(5) 0.0091(4) 0.0434(3) 0.0957(17) Uani 1 1 d . U . . .
H10 H 0.3208 0.0366 -0.0108 0.115 Uiso 1 1 calc R U . . .
C11 C 0.3626(4) 0.0190(3) 0.0755(3) 0.0842(15) Uani 1 1 d . U . . .
C12 C 0.3476(3) -0.0198(3) 0.1542(2) 0.0619(11) Uani 1 1 d . U . . .
H12 H 0.3862 -0.0107 0.1742 0.074 Uiso 1 1 calc R U . . .
C13 C 0.33062(19) -0.11567(17) 0.44631(19) 0.0312(6) Uani 1 1 d . U . . .
H13 H 0.3524 -0.0628 0.4276 0.037 Uiso 1 1 calc R U . . .
C14 C 0.3805(2) -0.12650(18) 0.54159(18) 0.0315(6) Uani 1 1 d . U . . .
C15 C 0.3621(2) -0.0551(2) 0.5564(2) 0.0396(8) Uani 1 1 d . U . . .
H15 H 0.3225 -0.0268 0.5411 0.048 Uiso 1 1 calc R U . . .
C16 C 0.4007(3) -0.0249(2) 0.5934(2) 0.0488(9) Uani 1 1 d . U . . .
H16 H 0.3870 0.0234 0.6042 0.059 Uiso 1 1 calc R U . . .
C17 C 0.4592(3) -0.0652(2) 0.6142(2) 0.0517(9) Uani 1 1 d . U . . .
H17 H 0.4859 -0.0444 0.6395 0.062 Uiso 1 1 calc R U . . .
C18 C 0.4796(2) -0.1357(2) 0.5989(2) 0.0466(9) Uani 1 1 d . U . . .
H18 H 0.5208 -0.1625 0.6126 0.056 Uiso 1 1 calc R U . . .
C19 C 0.4397(2) -0.1671(2) 0.5633(2) 0.0360(7) Uani 1 1 d . U . . .
C20 C 0.1089(2) -0.4326(2) 0.5302(2) 0.0433(8) Uani 1 1 d . U . . .
C21 C 0.0219(3) -0.4316(3) 0.5641(2) 0.0497(9) Uani 1 1 d . U . . .
H21 H -0.0020 -0.3835 0.5623 0.060 Uiso 1 1 calc R U . . .
C22 C -0.0316(3) -0.5016(3) 0.6013(2) 0.0559(10) Uani 1 1 d . U . . .
H22 H -0.0916 -0.5016 0.6259 0.067 Uiso 1 1 calc R U . . .
C23 C 0.0053(3) -0.5698(3) 0.6011(2) 0.0566(10) Uani 1 1 d . U . . .
H23 H -0.0303 -0.6172 0.6261 0.068 Uiso 1 1 calc R U . . .
C24 C 0.0909(3) -0.5721(3) 0.5665(3) 0.0582(11) Uani 1 1 d . U . . .
H24 H 0.1138 -0.6206 0.5668 0.070 Uiso 1 1 calc R U . . .
C25 C 0.1462(3) -0.5030(2) 0.5302(2) 0.0511(9) Uani 1 1 d . U . . .
C26 C 0.2727(4) -0.5683(3) 0.4843(4) 0.0770(14) Uani 1 1 d . U . . .
H26A H 0.3312 -0.5535 0.4399 0.092 Uiso 1 1 calc R U . . .
H26B H 0.2418 -0.5998 0.4680 0.092 Uiso 1 1 calc R U . . .
C27 C 0.2765(4) -0.6166(3) 0.5607(4) 0.0884(16) Uani 1 1 d . U . . .
H27A H 0.2192 -0.6253 0.6071 0.106 Uiso 1 1 calc R U . . .
H27B H 0.2953 -0.6677 0.5544 0.106 Uiso 1 1 calc R U . . .
C28 C 0.3429(4) -0.6235(3) 0.6455(5) 0.103(2) Uani 1 1 d . U . . .
H28A H 0.3669 -0.6720 0.6352 0.123 Uiso 1 1 calc R U . . .
H28B H 0.2862 -0.6377 0.6928 0.123 Uiso 1 1 calc R U . . .
C29 C 0.3982(5) -0.5825(4) 0.6653(6) 0.120(2) Uani 1 1 d . U . . .
H29A H 0.4133 -0.6191 0.7054 0.144 Uiso 1 1 calc R U . . .
H29B H 0.4513 -0.5591 0.6157 0.144 Uiso 1 1 calc R U . . .
C32 C 0.5066(5) -0.3240(3) 0.6321(4) 0.0886(17) Uani 1 1 d . U . . .
H32A H 0.5565 -0.3514 0.6316 0.106 Uiso 1 1 calc R U . . .
H32B H 0.4924 -0.2923 0.6702 0.106 Uiso 1 1 calc R U . . .
C33 C 0.5263(3) -0.2733(3) 0.5487(3) 0.0617(11) Uani 1 1 d . U . . .
H33A H 0.5732 -0.2332 0.5314 0.074 Uiso 1 1 calc R U . . .
H33B H 0.5459 -0.3049 0.5104 0.074 Uiso 1 1 calc R U . . .
C30 C 0.3698(15) -0.4871(9) 0.7561(13) 0.115(5) Uani 0.57(2) 1 d . U P A 1
H30A H 0.3257 -0.4519 0.7743 0.138 Uiso 0.57(2) 1 calc R U P A 1
H30B H 0.3663 -0.5277 0.8047 0.138 Uiso 0.57(2) 1 calc R U P A 1
C31 C 0.4528(13) -0.4443(8) 0.7123(11) 0.122(7) Uani 0.57(2) 1 d . U P A 1
H31A H 0.4962 -0.4747 0.6821 0.147 Uiso 0.57(2) 1 calc R U P A 1
H31B H 0.4702 -0.4283 0.7492 0.147 Uiso 0.57(2) 1 calc R U P A 1
C30A C 0.4163(11) -0.5101(11) 0.7189(12) 0.090(4) Uani 0.43(2) 1 d . U P A 2
H30C H 0.4736 -0.4990 0.6723 0.108 Uiso 0.43(2) 1 calc R U P A 2
H30D H 0.4167 -0.5531 0.7640 0.108 Uiso 0.43(2) 1 calc R U P A 2
C31A C 0.3852(17) -0.4379(11) 0.7459(13) 0.102(5) Uani 0.43(2) 1 d . U P A 2
H31C H 0.4028 -0.4310 0.7865 0.122 Uiso 0.43(2) 1 calc R U P A 2
H31D H 0.3230 -0.4367 0.7663 0.122 Uiso 0.43(2) 1 calc R U P A 2
F3 F 0.0357(2) 0.0040(2) 0.21600(17) 0.1041(14) Uani 1 1 d . U . . .
F4 F 0.2027(4) 0.1793(2) 0.2409(2) 0.149(2) Uani 1 1 d . U . . .
O6 O -0.0627(2) -0.44047(15) 0.76357(16) 0.0553(7) Uani 1 1 d . U . . .
O7 O 0.0621(5) -0.5263(3) 0.8168(4) 0.156(3) Uani 1 1 d . U . . .
O9 O 0.1976(2) -0.35716(18) 0.87881(17) 0.0630(8) Uani 1 1 d . U . . .
O10 O 0.23334(16) -0.20483(13) 0.75881(15) 0.0399(5) Uani 1 1 d . U . . .
O8 O 0.1771(6) -0.5208(4) 0.8949(5) 0.068(3) Uani 0.437(13) 1 d . U P B 1
O8A O 0.1082(8) -0.4821(5) 0.9153(6) 0.099(4) Uani 0.563(13) 1 d . U P B 2
N4 N -0.0645(2) -0.29148(17) 0.67563(19) 0.0460(7) Uani 1 1 d . U . . .
N5 N 0.05258(16) -0.16016(14) 0.61130(15) 0.0296(5) Uani 1 1 d . U . . .
N6 N 0.14030(16) -0.11938(15) 0.69105(16) 0.0301(5) Uani 1 1 d . U . . .
C34 C -0.0467(3) -0.2448(2) 0.6054(2) 0.0470(9) Uani 1 1 d . U . . .
H34 H -0.0747 -0.2552 0.5759 0.056 Uiso 1 1 calc R U . . .
C35 C 0.0154(2) -0.17559(18) 0.5680(2) 0.0347(7) Uani 1 1 d . U . . .
C36 C 0.0286(2) -0.12812(19) 0.4921(2) 0.0357(7) Uani 1 1 d . U . . .
H36 H 0.0013 -0.1425 0.4638 0.043 Uiso 1 1 calc R U . . .
C37 C 0.08187(19) -0.05933(17) 0.45738(18) 0.0288(6) Uani 1 1 d . U . . .
C38 C 0.11934(19) -0.04279(17) 0.50294(19) 0.0304(6) Uani 1 1 d . U . . .
H38 H 0.1557 0.0037 0.4826 0.037 Uiso 1 1 calc R U . . .
C39 C 0.10369(18) -0.09431(17) 0.57835(19) 0.0285(6) Uani 1 1 d . U . . .
C40 C 0.09560(19) -0.00645(17) 0.37708(19) 0.0302(6) Uani 1 1 d . U . . .
C41 C 0.0571(2) -0.0246(2) 0.3330(2) 0.0478(9) Uani 1 1 d . U . . .
H41 H 0.0214 -0.0716 0.3542 0.057 Uiso 1 1 calc R U . . .
C42 C 0.0709(2) 0.0254(3) 0.2589(2) 0.0490(9) Uani 1 1 d . U . . .
C43 C 0.1195(3) 0.0952(2) 0.2256(2) 0.0451(8) Uani 1 1 d . U . . .
H43 H 0.1275 0.1296 0.1748 0.054 Uiso 1 1 calc R U . . .
C44 C 0.1555(4) 0.1117(2) 0.2705(3) 0.0654(13) Uani 1 1 d . U . . .
C45 C 0.1457(3) 0.0632(2) 0.3445(2) 0.0585(11) Uani 1 1 d . U . . .
H45 H 0.1731 0.0777 0.3727 0.070 Uiso 1 1 calc R U . . .
C46 C 0.1427(2) -0.07355(18) 0.6259(2) 0.0334(7) Uani 1 1 d . U . . .
H46 H 0.1713 -0.0231 0.6067 0.040 Uiso 1 1 calc R U . . .
C47 C 0.1734(2) -0.08826(18) 0.7343(2) 0.0340(7) Uani 1 1 d . U . . .
C48 C 0.1600(3) -0.0139(2) 0.7424(2) 0.0455(8) Uani 1 1 d . U . . .
H48 H 0.1297 0.0178 0.7168 0.055 Uiso 1 1 calc R U . . .
C49 C 0.1899(3) 0.0146(2) 0.7869(3) 0.0537(10) Uani 1 1 d . U . . .
H49 H 0.1806 0.0656 0.7913 0.064 Uiso 1 1 calc R U . . .
C50 C 0.2327(2) -0.0308(2) 0.8245(2) 0.0460(8) Uani 1 1 d . U . . .
H50 H 0.2520 -0.0117 0.8562 0.055 Uiso 1 1 calc R U . . .
C51 C 0.2483(2) -0.1046(2) 0.8167(2) 0.0412(8) Uani 1 1 d . U . . .
H51 H 0.2790 -0.1355 0.8423 0.049 Uiso 1 1 calc R U . . .
C52 C 0.2191(2) -0.13347(19) 0.7715(2) 0.0342(7) Uani 1 1 d . U . . .
C53 C -0.1358(3) -0.3473(2) 0.7098(3) 0.0550(10) Uani 1 1 d . U . . .
C54 C -0.2070(3) -0.3284(3) 0.6997(3) 0.0710(14) Uani 1 1 d . U . . .
H54 H -0.2071 -0.2790 0.6656 0.085 Uiso 1 1 calc R U . . .
C55 C -0.2791(4) -0.3808(3) 0.7388(4) 0.0829(16) Uani 1 1 d . U . . .
H55 H -0.3274 -0.3683 0.7295 0.099 Uiso 1 1 calc R U . . .
C56 C -0.2800(4) -0.4509(3) 0.7912(4) 0.0806(15) Uani 1 1 d . U . . .
H56 H -0.3309 -0.4850 0.8213 0.097 Uiso 1 1 calc R U . . .
C57 C -0.2096(4) -0.4720(3) 0.8006(3) 0.0687(13) Uani 1 1 d . U . . .
H57 H -0.2110 -0.5216 0.8353 0.082 Uiso 1 1 calc R U . . .
C58 C -0.1347(3) -0.4215(2) 0.7598(3) 0.0562(10) Uani 1 1 d . U . . .
C59 C -0.0564(4) -0.5233(2) 0.7922(3) 0.0743(15) Uani 1 1 d . U . . .
H59A H -0.0849 -0.5524 0.7718 0.089 Uiso 1 1 calc R U . . .
H59B H -0.0858 -0.5410 0.8524 0.089 Uiso 1 1 calc R U . . .
C60 C 0.0326(5) -0.5393(3) 0.7641(4) 0.0844(17) Uani 1 1 d . U . . .
H60A H 0.0376 -0.5938 0.7628 0.101 Uiso 1 1 calc R U . . .
H60B H 0.0670 -0.5051 0.7084 0.101 Uiso 1 1 calc R U . . .
C61 C 0.1153(6) -0.5648(3) 0.8292(6) 0.118(3) Uani 1 1 d . U . . .
H61C H 0.1697 -0.5524 0.7790 0.142 Uiso 0.563(13) 1 calc R U P B 2
H61D H 0.0969 -0.6205 0.8441 0.142 Uiso 0.563(13) 1 calc R U P B 2
H61A H 0.1673 -0.5427 0.7780 0.142 Uiso 0.437(13) 1 calc R U P B 1
H61B H 0.1002 -0.6155 0.8256 0.142 Uiso 0.437(13) 1 calc R U P B 1
C64 C 0.1592(5) -0.4096(4) 0.9573(3) 0.099(2) Uani 1 1 d . U . . .
H64C H 0.1972 -0.4081 0.9829 0.119 Uiso 0.563(13) 1 calc R U P B 2
H64D H 0.1060 -0.3891 0.9888 0.119 Uiso 0.563(13) 1 calc R U P B 2
H64A H 0.1147 -0.3858 0.9955 0.119 Uiso 0.437(13) 1 calc R U P B 1
H64B H 0.2018 -0.4258 0.9778 0.119 Uiso 0.437(13) 1 calc R U P B 1
C65 C 0.2506(3) -0.2956(3) 0.8713(2) 0.0554(10) Uani 1 1 d . U . . .
H65A H 0.2945 -0.3163 0.8886 0.066 Uiso 1 1 calc R U . . .
H65B H 0.2168 -0.2634 0.9061 0.066 Uiso 1 1 calc R U . . .
C66 C 0.2920(2) -0.2477(2) 0.7835(2) 0.0424(8) Uani 1 1 d . U . . .
H66A H 0.3381 -0.2111 0.7749 0.051 Uiso 1 1 calc R U . . .
H66B H 0.3178 -0.2823 0.7489 0.051 Uiso 1 1 calc R U . . .
C62 C 0.1468(10) -0.5862(7) 0.8838(9) 0.068(4) Uani 0.437(13) 1 d . U P B 1
H62A H 0.1938 -0.6187 0.8648 0.082 Uiso 0.437(13) 1 calc R U P B 1
H62B H 0.1018 -0.6177 0.9364 0.082 Uiso 0.437(13) 1 calc R U P B 1
C63 C 0.1142(9) -0.4893(7) 0.9467(8) 0.058(3) Uani 0.437(13) 1 d . U P B 1
H63A H 0.0842 -0.5284 1.0003 0.069 Uiso 0.437(13) 1 calc R U P B 1
H63B H 0.0726 -0.4721 0.9251 0.069 Uiso 0.437(13) 1 calc R U P B 1
C62A C 0.1284(9) -0.5479(9) 0.8991(7) 0.077(3) Uani 0.563(13) 1 d . U P B 2
H62C H 0.0953 -0.5900 0.9495 0.092 Uiso 0.563(13) 1 calc R U P B 2
H62D H 0.1891 -0.5515 0.8864 0.092 Uiso 0.563(13) 1 calc R U P B 2
C63A C 0.1430(11) -0.4714(8) 0.9660(7) 0.103(4) Uani 0.563(13) 1 d . U P B 2
H63C H 0.1018 -0.4954 1.0234 0.124 Uiso 0.563(13) 1 calc R U P B 2
H63D H 0.1950 -0.4985 0.9553 0.124 Uiso 0.563(13) 1 calc R U P B 2
N7 N 0.29990(18) -0.33427(16) 0.54149(16) 0.0290(5) Uani 1 1 d . U . . .
H7A H 0.316(2) -0.286(2) 0.5330(19) 0.021(8) Uiso 1 1 d . . . . .
H7B H 0.264(3) -0.332(2) 0.525(2) 0.030(9) Uiso 1 1 d . . . . .
N8 N 0.06277(19) -0.28354(16) 0.73698(16) 0.0315(6) Uani 1 1 d . U . . .
H8A H 0.022(2) -0.2755(19) 0.728(2) 0.023(8) Uiso 1 1 d . . . . .
H8B H 0.082(3) -0.237(3) 0.735(3) 0.047(11) Uiso 1 1 d . . . . .
C67 C 0.3728(2) -0.37121(18) 0.49052(19) 0.0335(7) Uani 1 1 d . U . . .
H67A H 0.3536 -0.4252 0.4986 0.040 Uiso 1 1 calc R U . . .
H67B H 0.4184 -0.3727 0.5080 0.040 Uiso 1 1 calc R U . . .
C68 C 0.2641(2) -0.3791(2) 0.62885(19) 0.0396(8) Uani 1 1 d . U . . .
H68A H 0.3113 -0.3929 0.6436 0.048 Uiso 1 1 calc R U . . .
H68B H 0.2326 -0.4278 0.6376 0.048 Uiso 1 1 calc R U . . .
C69 C 0.2046(2) -0.3340(2) 0.6844(2) 0.0375(7) Uani 1 1 d . U . . .
H69A H 0.1905 -0.3626 0.7415 0.045 Uiso 1 1 calc R U . . .
H69B H 0.2346 -0.2830 0.6717 0.045 Uiso 1 1 calc R U . . .
C70 C 0.1237(2) -0.32138(19) 0.67637(19) 0.0338(7) Uani 1 1 d . U . . .
H70A H 0.0962 -0.3719 0.6841 0.041 Uiso 1 1 calc R U . . .
H70B H 0.1372 -0.2884 0.6208 0.041 Uiso 1 1 calc R U . . .
C71 C 0.0357(2) -0.32853(18) 0.82355(19) 0.0335(7) Uani 1 1 d . U . . .
H71A H 0.0850 -0.3306 0.8358 0.040 Uiso 1 1 calc R U . . .
H71B H 0.0151 -0.3823 0.8324 0.040 Uiso 1 1 calc R U . . .
C72 C 0.4073(2) -0.32679(18) 0.40187(19) 0.0308(6) Uani 1 1 d . U . . .
C73 C 0.3809(2) -0.3487(2) 0.3512(2) 0.0369(7) Uani 1 1 d . U . . .
H73 H 0.3407 -0.3927 0.3728 0.044 Uiso 1 1 calc R U . . .
C74 C 0.4121(2) -0.3073(2) 0.2694(2) 0.0389(7) Uani 1 1 d . U . . .
C75 C 0.4716(2) -0.2435(2) 0.2397(2) 0.0356(7) Uani 1 1 d . U . . .
H75 H 0.4940 -0.2150 0.1838 0.043 Uiso 1 1 calc R U . . .
C76 C 0.4994(2) -0.21996(18) 0.28907(19) 0.0325(7) Uani 1 1 d . U . . .
C77 C 0.46618(19) -0.26221(18) 0.37058(19) 0.0302(6) Uani 1 1 d . U . . .
H77 H 0.4838 -0.2469 0.4054 0.036 Uiso 1 1 calc R U . . .
C78 C 0.3855(3) -0.3346(3) 0.2129(2) 0.0528(10) Uani 1 1 d . U . . .
C79 C 0.4105(5) -0.2728(4) 0.1319(3) 0.103(2) Uani 1 1 d . U . . .
H79A H 0.3761 -0.2294 0.1406 0.154 Uiso 1 1 calc R U . . .
H79B H 0.4006 -0.2950 0.0948 0.154 Uiso 1 1 calc R U . . .
H79C H 0.4707 -0.2544 0.1082 0.154 Uiso 1 1 calc R U . . .
C80 C 0.4348(3) -0.4048(4) 0.1942(4) 0.0798(16) Uani 1 1 d . U . . .
H80A H 0.4959 -0.3897 0.1700 0.120 Uiso 1 1 calc R U . . .
H80B H 0.4217 -0.4222 0.1561 0.120 Uiso 1 1 calc R U . . .
H80C H 0.4180 -0.4471 0.2447 0.120 Uiso 1 1 calc R U . . .
C81 C 0.2918(3) -0.3610(3) 0.2536(3) 0.0576(11) Uani 1 1 d . U . . .
H81A H 0.2793 -0.4074 0.2997 0.086 Uiso 1 1 calc R U . . .
H81B H 0.2760 -0.3732 0.2145 0.086 Uiso 1 1 calc R U . . .
H81C H 0.2593 -0.3197 0.2730 0.086 Uiso 1 1 calc R U . . .
C82 C 0.5676(2) -0.15065(19) 0.2525(2) 0.0377(7) Uani 1 1 d . U . . .
C83 C 0.6504(2) -0.1710(2) 0.1905(2) 0.0470(9) Uani 1 1 d . U . . .
H83A H 0.6707 -0.2153 0.2183 0.071 Uiso 1 1 calc R U . . .
H83B H 0.6934 -0.1264 0.1648 0.071 Uiso 1 1 calc R U . . .
H83C H 0.6400 -0.1843 0.1489 0.071 Uiso 1 1 calc R U . . .
C84 C 0.5390(3) -0.0788(2) 0.2098(3) 0.0599(11) Uani 1 1 d . U . . .
H84A H 0.5279 -0.0898 0.1675 0.090 Uiso 1 1 calc R U . . .
H84B H 0.5838 -0.0358 0.1850 0.090 Uiso 1 1 calc R U . . .
H84C H 0.4870 -0.0648 0.2495 0.090 Uiso 1 1 calc R U . . .
C85 C 0.5858(3) -0.1313(3) 0.3170(3) 0.0602(12) Uani 1 1 d . U . . .
H85A H 0.5334 -0.1192 0.3579 0.090 Uiso 1 1 calc R U . . .
H85B H 0.6285 -0.0865 0.2914 0.090 Uiso 1 1 calc R U . . .
H85C H 0.6072 -0.1759 0.3432 0.090 Uiso 1 1 calc R U . . .
C86 C -0.0340(2) -0.29240(18) 0.88031(19) 0.0315(6) Uani 1 1 d . U . . .
C87 C -0.0138(2) -0.24315(18) 0.91557(19) 0.0327(7) Uani 1 1 d . U . . .
H87 H 0.0441 -0.2309 0.9019 0.039 Uiso 1 1 calc R U . . .
C88 C -0.0770(2) -0.21131(19) 0.97079(19) 0.0361(7) Uani 1 1 d . U . . .
C89 C -0.1605(2) -0.2305(2) 0.9882(2) 0.0406(8) Uani 1 1 d . U . . .
H89 H -0.2044 -0.2095 1.0257 0.049 Uiso 1 1 calc R U . . .
C90 C -0.1831(2) -0.2791(2) 0.9533(2) 0.0423(8) Uani 1 1 d . U . . .
C91 C -0.1183(2) -0.30975(19) 0.8990(2) 0.0354(7) Uani 1 1 d . U . . .
H91 H -0.1318 -0.3430 0.8743 0.042 Uiso 1 1 calc R U . . .
C92 C -0.0572(3) -0.1591(2) 1.0129(2) 0.0467(9) Uani 1 1 d D U . . .
C96 C -0.2776(2) -0.2988(3) 0.9769(3) 0.0618(11) Uani 1 1 d . U . . .
C97 C -0.3210(3) -0.2248(3) 0.9660(4) 0.0796(15) Uani 1 1 d . U . . .
H97A H -0.3158 -0.1946 0.9995 0.119 Uiso 1 1 calc R U . . .
H97B H -0.3812 -0.2381 0.9828 0.119 Uiso 1 1 calc R U . . .
H97C H -0.2938 -0.1940 0.9088 0.119 Uiso 1 1 calc R U . . .
C98 C -0.3196(3) -0.3459(4) 1.0679(4) 0.0891(17) Uani 1 1 d . U . . .
H98A H -0.2901 -0.3922 1.0759 0.134 Uiso 1 1 calc R U . . .
H98B H -0.3794 -0.3615 1.0849 0.134 Uiso 1 1 calc R U . . .
H98C H -0.3161 -0.3139 1.1004 0.134 Uiso 1 1 calc R U . . .
C99 C -0.2889(3) -0.3468(3) 0.9267(4) 0.0762(15) Uani 1 1 d . U . . .
H99A H -0.2568 -0.3196 0.8687 0.114 Uiso 1 1 calc R U . . .
H99B H -0.3493 -0.3541 0.9403 0.114 Uiso 1 1 calc R U . . .
H99C H -0.2680 -0.3974 0.9389 0.114 Uiso 1 1 calc R U . . .
C93 C 0.0343(3) -0.1405(4) 0.9845(3) 0.0575(15) Uani 0.824(7) 1 d D U P C 1
H93A H 0.0610 -0.1886 0.9926 0.086 Uiso 0.824(7) 1 calc R U P C 1
H93B H 0.0423 -0.1087 1.0153 0.086 Uiso 0.824(7) 1 calc R U P C 1
H93C H 0.0603 -0.1118 0.9265 0.086 Uiso 0.824(7) 1 calc R U P C 1
C94 C -0.1016(4) -0.0834(3) 1.0003(3) 0.0558(14) Uani 0.824(7) 1 d D U P C 1
H94A H -0.0778 -0.0558 0.9422 0.084 Uiso 0.824(7) 1 calc R U P C 1
H94B H -0.0921 -0.0502 1.0292 0.084 Uiso 0.824(7) 1 calc R U P C 1
H94C H -0.1627 -0.0969 1.0217 0.084 Uiso 0.824(7) 1 calc R U P C 1
C95 C -0.1003(3) -0.2009(3) 1.1062(3) 0.0503(13) Uani 0.824(7) 1 d D U P C 1
H95A H -0.1609 -0.2138 1.1247 0.075 Uiso 0.824(7) 1 calc R U P C 1
H95B H -0.0932 -0.1665 1.1352 0.075 Uiso 0.824(7) 1 calc R U P C 1
H95C H -0.0737 -0.2485 1.1174 0.075 Uiso 0.824(7) 1 calc R U P C 1
C93A C 0.0073(16) -0.0895(12) 0.9407(12) 0.057(5) Uani 0.176(7) 1 d D U P C 2
H93D H 0.0536 -0.1104 0.9020 0.086 Uiso 0.176(7) 1 calc R U P C 2
H93E H 0.0307 -0.0585 0.9628 0.086 Uiso 0.176(7) 1 calc R U P C 2
H93F H -0.0228 -0.0568 0.9130 0.086 Uiso 0.176(7) 1 calc R U P C 2
C94A C -0.1213(14) -0.1276(14) 1.0764(13) 0.057(6) Uani 0.176(7) 1 d D U P C 2
H94D H -0.1784 -0.1433 1.0853 0.086 Uiso 0.176(7) 1 calc R U P C 2
H94E H -0.1115 -0.0710 1.0586 0.086 Uiso 0.176(7) 1 calc R U P C 2
H94F H -0.1164 -0.1479 1.1272 0.086 Uiso 0.176(7) 1 calc R U P C 2
C95A C 0.0186(15) -0.1929(15) 1.0315(18) 0.057(5) Uani 0.176(7) 1 d D U P C 2
H95D H -0.0023 -0.2417 1.0755 0.085 Uiso 0.176(7) 1 calc R U P C 2
H95E H 0.0415 -0.1556 1.0481 0.085 Uiso 0.176(7) 1 calc R U P C 2
H95F H 0.0634 -0.2023 0.9826 0.085 Uiso 0.176(7) 1 calc R U P C 2
P1 P 0.22677(7) 0.17510(6) 0.50564(7) 0.0559(3) Uani 1 1 d . U . . .
F11 F 0.1757(2) 0.24955(14) 0.50936(19) 0.0835(9) Uani 1 1 d . U . . .
F12 F 0.30852(19) 0.22651(18) 0.43177(19) 0.0802(9) Uani 1 1 d . U . . .
F13 F 0.27611(19) 0.09951(19) 0.4989(2) 0.1020(12) Uani 1 1 d . U . . .
F14 F 0.14440(17) 0.12177(14) 0.57785(18) 0.0699(7) Uani 1 1 d . U . . .
F15 F 0.19650(18) 0.16139(15) 0.44298(19) 0.0685(7) Uani 1 1 d . U . . .
F16 F 0.2578(3) 0.1868(3) 0.5675(2) 0.1210(16) Uani 1 1 d . U . . .
P2 P 0.16215(18) -0.26606(14) 1.1159(2) 0.0418(7) Uani 0.472(3) 1 d . U P D 1
F21 F 0.1055(4) -0.1989(3) 1.1396(4) 0.0660(15) Uani 0.472(3) 1 d . U P D 1
F22 F 0.2358(4) -0.2290(3) 1.1268(3) 0.0605(13) Uani 0.472(3) 1 d . U P D 1
F23 F 0.2193(4) -0.3348(3) 1.0920(3) 0.0589(13) Uani 0.472(3) 1 d . U P D 1
F24 F 0.0897(4) -0.3045(3) 1.1037(4) 0.0663(15) Uani 0.472(3) 1 d . U P D 1
F25 F 0.2035(4) -0.2157(3) 1.0219(3) 0.0538(12) Uani 0.472(3) 1 d . U P D 1
F26 F 0.1216(4) -0.3150(4) 1.2081(4) 0.0676(15) Uani 0.472(3) 1 d . U P D 1
P3 P 0.42708(14) -0.40300(17) 0.9473(2) 0.0504(6) Uani 0.528(3) 1 d . U P D 2
F31 F 0.4912(5) -0.3607(6) 0.9634(6) 0.124(3) Uani 0.528(3) 1 d . U P D 2
F32 F 0.5034(6) -0.4189(7) 0.8784(7) 0.121(3) Uani 0.528(3) 1 d . U P D 2
F33 F 0.3600(5) -0.4432(5) 0.9333(5) 0.112(2) Uani 0.528(3) 1 d . U P D 2
F34 F 0.3479(5) -0.3823(5) 1.0164(5) 0.118(2) Uani 0.528(3) 1 d . U P D 2
F35 F 0.4274(5) -0.3285(5) 0.8805(6) 0.133(3) Uani 0.528(3) 1 d . U P D 2
F36 F 0.4245(5) -0.4718(6) 1.0142(5) 0.118(3) Uani 0.528(3) 1 d . U P D 2
N1S N -0.0180(3) 0.2318(3) 0.6352(3) 0.0826(13) Uani 1 1 d D U . . .
C1S C 0.0157(4) 0.2189(3) 0.6752(4) 0.0754(14) Uani 1 1 d D U . . .
C2S C 0.0612(5) 0.2022(5) 0.7240(5) 0.100(2) Uani 1 1 d D U . . .
H2SA H 0.1224 0.2101 0.6884 0.151 Uiso 1 1 calc R U . . .
H2SB H 0.0454 0.1483 0.7583 0.151 Uiso 1 1 calc R U . . .
H2SC H 0.0466 0.2368 0.7584 0.151 Uiso 1 1 calc R U . . .
N2S N -0.4145(5) -0.0753(3) 0.7266(5) 0.131(3) Uani 1 1 d D U . . .
C3S C -0.4044(4) -0.1387(3) 0.7427(4) 0.0787(15) Uani 1 1 d D U . . .
C4S C -0.3917(5) -0.2185(4) 0.7603(5) 0.115(3) Uani 1 1 d D U . . .
H4SA H -0.3603 -0.2318 0.7094 0.172 Uiso 1 1 calc R U . . .
H4SB H -0.4469 -0.2497 0.7917 0.172 Uiso 1 1 calc R U . . .
H4SC H -0.3592 -0.2292 0.7919 0.172 Uiso 1 1 calc R U . . .
N3S N 0.4191(8) -0.2413(9) 0.8931(11) 0.115(6) Uani 0.395(3) 1 d D U P E 1
C5S C 0.4070(8) -0.1919(7) 0.9218(9) 0.076(3) Uani 0.395(3) 1 d D U P E 1
C6S C 0.3912(8) -0.1304(6) 0.9498(8) 0.071(3) Uani 0.395(3) 1 d D U P E 1
H6SA H 0.3491 -0.1023 0.9351 0.106 Uiso 0.395(3) 1 calc R U P E 1
H6SB H 0.4438 -0.0961 0.9258 0.106 Uiso 0.395(3) 1 calc R U P E 1
H6SC H 0.3690 -0.1474 1.0091 0.106 Uiso 0.395(3) 1 calc R U P E 1
N4S N 0.4984(11) -0.4080(11) 0.8314(8) 0.081(5) Uani 0.289(3) 1 d D U P F 1
C7S C 0.4611(17) -0.426(2) 0.9010(9) 0.102(10) Uani 0.289(3) 1 d D U P F 1
C8S C 0.4168(13) -0.4304(10) 0.9836(12) 0.061(6) Uani 0.289(3) 1 d D U P F 1
H8SA H 0.3960 -0.3802 0.9887 0.092 Uiso 0.289(3) 1 calc R U P F 1
H8SB H 0.4549 -0.4433 1.0094 0.092 Uiso 0.289(3) 1 calc R U P F 1
H8SC H 0.3687 -0.4704 1.0104 0.092 Uiso 0.289(3) 1 calc R U P F 1
N5S N 0.2551(15) -0.2181(10) 1.0349(11) 0.092(5) Uani 0.315(3) 1 d D U P G 2
C9S C 0.1960(16) -0.2543(15) 1.0892(15) 0.088(8) Uani 0.315(3) 1 d D U P G 2
C10S C 0.1247(17) -0.2751(10) 1.1637(15) 0.097(7) Uani 0.315(3) 1 d D U P G 2
H10A H 0.0735 -0.2687 1.1552 0.145 Uiso 0.315(3) 1 calc R U P G 2
H10B H 0.1259 -0.2421 1.1963 0.145 Uiso 0.315(3) 1 calc R U P G 2
H10C H 0.1243 -0.3294 1.1923 0.145 Uiso 0.315(3) 1 calc R U P G 2

loop_
_atom_site_aniso_label
_atom_site_aniso_U_11
_atom_site_aniso_U_22
_atom_site_aniso_U_33
_atom_site_aniso_U_23
_atom_site_aniso_U_13
_atom_site_aniso_U_12
F1 0.204(4) 0.121(3) 0.094(2) -0.036(2) -0.117(3) 0.061(3)
F2 0.112(3) 0.108(3) 0.0512(17) 0.0334(17) -0.0013(17) 0.017(2)
O1 0.0610(17) 0.0325(13) 0.076(2) -0.0139(13) -0.0221(15) -0.0034(12)
O2 0.070(2) 0.056(2) 0.139(3) 0.005(2) -0.047(2) 0.0051(17)
O3 0.109(3) 0.056(2) 0.148(4) 0.032(2) -0.079(3) -0.020(2)
O4 0.236(6) 0.077(3) 0.152(4) 0.044(3) -0.159(4) -0.047(3)
O5 0.0436(13) 0.0355(12) 0.0497(14) -0.0137(11) -0.0275(11) 0.0080(10)
N1 0.0501(17) 0.0365(14) 0.0324(14) -0.0098(12) -0.0196(13) -0.0059(12)
N2 0.0328(13) 0.0300(13) 0.0334(14) -0.0096(11) -0.0157(11) 0.0052(10)
N3 0.0277(12) 0.0252(12) 0.0304(13) -0.0092(10) -0.0090(10) 0.0021(10)
C1 0.049(2) 0.0447(18) 0.0409(18) -0.0130(15) -0.0265(16) -0.0039(15)
C2 0.0396(17) 0.0369(16) 0.0374(17) -0.0143(13) -0.0209(14) 0.0076(13)
C3 0.0461(19) 0.0429(18) 0.0393(17) -0.0164(14) -0.0242(15) 0.0148(15)
C4 0.0436(18) 0.0350(16) 0.0331(16) -0.0114(13) -0.0170(14) 0.0172(14)
C5 0.0354(16) 0.0287(15) 0.0345(16) -0.0075(13) -0.0114(13) 0.0109(13)
C6 0.0316(15) 0.0279(15) 0.0314(15) -0.0103(12) -0.0113(13) 0.0082(12)
C7 0.066(2) 0.0444(19) 0.0342(18) -0.0154(15) -0.0217(17) 0.0273(17)
C8 0.098(3) 0.055(2) 0.049(2) -0.0206(19) -0.047(2) 0.034(2)
C9 0.143(5) 0.078(3) 0.057(3) -0.027(2) -0.064(3) 0.053(3)
C10 0.146(5) 0.085(4) 0.044(3) -0.003(2) -0.043(3) 0.045(3)
C11 0.108(4) 0.071(3) 0.044(2) -0.001(2) -0.018(2) 0.039(3)
C12 0.071(3) 0.056(2) 0.038(2) 0.0004(17) -0.0147(19) 0.022(2)
C13 0.0312(15) 0.0230(14) 0.0343(16) -0.0088(12) -0.0100(13) 0.0042(12)
C14 0.0312(15) 0.0287(15) 0.0278(15) -0.0087(12) -0.0063(12) -0.0037(12)
C15 0.0371(17) 0.0331(16) 0.0402(18) -0.0143(14) -0.0071(14) -0.0039(13)
C16 0.050(2) 0.043(2) 0.044(2) -0.0206(16) -0.0070(16) -0.0136(16)
C17 0.054(2) 0.055(2) 0.040(2) -0.0134(17) -0.0143(17) -0.0215(17)
C18 0.046(2) 0.049(2) 0.047(2) -0.0093(16) -0.0237(17) -0.0095(16)
C19 0.0339(16) 0.0364(16) 0.0331(16) -0.0069(13) -0.0122(13) -0.0044(13)
C20 0.053(2) 0.0472(19) 0.0317(17) -0.0096(14) -0.0204(15) -0.0134(15)
C21 0.061(2) 0.059(2) 0.0341(18) -0.0124(16) -0.0253(17) -0.0114(18)
C22 0.057(2) 0.079(3) 0.0326(19) -0.0131(18) -0.0206(17) -0.019(2)
C23 0.076(3) 0.056(2) 0.041(2) -0.0116(17) -0.0281(19) -0.0195(19)
C24 0.074(3) 0.046(2) 0.056(2) -0.0118(18) -0.030(2) -0.0166(19)
C25 0.075(2) 0.0370(18) 0.047(2) -0.0123(16) -0.0305(19) -0.0077(17)
C26 0.079(3) 0.034(2) 0.100(4) -0.018(2) -0.025(3) 0.002(2)
C27 0.072(3) 0.039(2) 0.130(5) -0.009(3) -0.032(3) 0.004(2)
C28 0.086(4) 0.052(3) 0.147(5) 0.013(3) -0.056(4) 0.014(3)
C29 0.096(4) 0.089(4) 0.153(6) 0.022(4) -0.070(4) 0.015(3)
C32 0.130(5) 0.065(3) 0.121(4) -0.023(3) -0.103(4) 0.025(3)
C33 0.057(2) 0.064(3) 0.090(3) -0.034(2) -0.050(2) 0.024(2)
C30 0.130(11) 0.058(6) 0.152(9) 0.033(5) -0.095(8) -0.010(6)
C31 0.133(12) 0.087(7) 0.146(11) 0.053(7) -0.111(10) -0.027(6)
C30A 0.064(7) 0.073(7) 0.103(9) 0.029(5) -0.044(7) 0.003(5)
C31A 0.124(12) 0.070(7) 0.129(8) 0.008(6) -0.094(8) 0.016(6)
F3 0.099(2) 0.145(3) 0.0534(15) 0.0330(17) -0.0517(16) -0.067(2)
F4 0.302(6) 0.068(2) 0.082(2) 0.0413(17) -0.120(3) -0.102(3)
O6 0.096(2) 0.0325(13) 0.0418(14) -0.0011(11) -0.0396(15) -0.0045(13)
O7 0.326(7) 0.096(3) 0.218(6) -0.111(4) -0.242(6) 0.125(4)
O9 0.082(2) 0.0598(17) 0.0362(14) 0.0024(12) -0.0258(14) -0.0003(15)
O10 0.0510(14) 0.0355(12) 0.0461(13) -0.0146(10) -0.0318(12) 0.0104(10)
O8 0.086(6) 0.039(4) 0.070(5) -0.005(3) -0.032(4) -0.007(3)
O8A 0.183(9) 0.048(4) 0.099(6) 0.008(4) -0.108(7) -0.010(4)
N4 0.0539(18) 0.0351(15) 0.0479(17) 0.0046(13) -0.0302(15) -0.0135(13)
N5 0.0292(13) 0.0270(12) 0.0303(13) -0.0051(10) -0.0129(11) 0.0014(10)
N6 0.0282(12) 0.0280(13) 0.0325(13) -0.0071(11) -0.0129(11) 0.0017(10)
C34 0.058(2) 0.0373(18) 0.051(2) 0.0025(16) -0.0361(18) -0.0115(16)
C35 0.0394(17) 0.0278(15) 0.0376(17) -0.0047(13) -0.0202(14) -0.0010(13)
C36 0.0444(18) 0.0291(15) 0.0368(17) -0.0056(13) -0.0229(14) 0.0000(13)
C37 0.0267(14) 0.0263(14) 0.0293(15) -0.0076(12) -0.0094(12) 0.0076(11)
C38 0.0283(15) 0.0254(14) 0.0339(16) -0.0050(12) -0.0127(13) 0.0017(11)
C39 0.0241(14) 0.0248(14) 0.0336(15) -0.0077(12) -0.0109(12) 0.0045(11)
C40 0.0298(15) 0.0271(14) 0.0290(15) -0.0075(12) -0.0097(12) 0.0102(12)
C41 0.0389(19) 0.057(2) 0.0376(18) 0.0041(16) -0.0175(15) -0.0104(16)
C42 0.0350(18) 0.069(2) 0.0360(18) 0.0000(17) -0.0182(15) 0.0005(16)
C43 0.056(2) 0.0402(18) 0.0314(17) -0.0046(14) -0.0167(16) 0.0158(16)
C44 0.119(4) 0.0271(18) 0.048(2) 0.0045(16) -0.043(2) -0.014(2)
C45 0.098(3) 0.0362(19) 0.043(2) 0.0005(16) -0.038(2) -0.017(2)
C46 0.0347(16) 0.0253(15) 0.0394(17) -0.0040(13) -0.0186(14) -0.0011(12)
C47 0.0359(16) 0.0292(15) 0.0351(16) -0.0058(13) -0.0158(14) -0.0034(12)
C48 0.059(2) 0.0313(17) 0.055(2) -0.0118(15) -0.0331(19) 0.0026(15)
C49 0.071(3) 0.0343(18) 0.066(3) -0.0177(18) -0.038(2) -0.0007(17)
C50 0.050(2) 0.0435(19) 0.050(2) -0.0150(16) -0.0250(17) -0.0081(15)
C51 0.0401(18) 0.0435(18) 0.0440(19) -0.0126(15) -0.0219(16) -0.0004(14)
C52 0.0334(16) 0.0334(16) 0.0319(16) -0.0062(13) -0.0126(13) -0.0035(12)
C53 0.065(2) 0.044(2) 0.053(2) 0.0044(17) -0.032(2) -0.0217(17)
C54 0.067(3) 0.058(3) 0.085(3) 0.007(2) -0.045(3) -0.023(2)
C55 0.070(3) 0.071(3) 0.105(4) -0.008(3) -0.044(3) -0.027(2)
C56 0.079(3) 0.059(3) 0.082(3) -0.003(2) -0.024(3) -0.031(2)
C57 0.093(3) 0.045(2) 0.056(3) -0.0017(19) -0.028(2) -0.027(2)
C58 0.081(3) 0.0357(19) 0.045(2) -0.0011(16) -0.026(2) -0.0155(18)
C59 0.162(5) 0.0286(19) 0.044(2) -0.0048(16) -0.059(3) 0.005(2)
C60 0.165(5) 0.049(3) 0.091(4) -0.037(3) -0.094(4) 0.042(3)
C61 0.199(7) 0.040(3) 0.171(6) -0.008(3) -0.143(6) 0.011(4)
C64 0.136(5) 0.097(4) 0.041(2) 0.015(3) -0.036(3) -0.037(4)
C65 0.067(3) 0.061(2) 0.042(2) -0.0091(18) -0.0320(19) 0.008(2)
C66 0.0460(19) 0.0477(19) 0.0397(18) -0.0127(15) -0.0251(16) 0.0123(15)
C62 0.102(9) 0.024(5) 0.073(7) 0.012(4) -0.048(6) -0.014(4)
C63 0.083(7) 0.039(5) 0.040(6) 0.009(4) -0.030(5) -0.003(4)
C62A 0.088(7) 0.076(6) 0.074(5) 0.003(5) -0.055(5) -0.002(6)
C63A 0.158(12) 0.096(6) 0.058(6) 0.012(4) -0.068(7) -0.039(6)
N7 0.0345(14) 0.0247(14) 0.0280(13) -0.0082(10) -0.0138(12) 0.0019(11)
N8 0.0315(14) 0.0318(15) 0.0287(14) -0.0067(11) -0.0123(11) 0.0032(11)
C67 0.0384(17) 0.0262(15) 0.0311(16) -0.0099(12) -0.0104(13) 0.0037(12)
C68 0.0482(19) 0.0353(17) 0.0271(16) -0.0058(13) -0.0121(14) 0.0128(15)
C69 0.0462(18) 0.0395(18) 0.0267(16) -0.0103(14) -0.0161(14) 0.0117(14)
C70 0.0419(17) 0.0314(16) 0.0270(15) -0.0106(13) -0.0130(13) 0.0045(13)
C71 0.0360(16) 0.0299(15) 0.0297(15) -0.0059(12) -0.0118(13) 0.0040(12)
C72 0.0323(15) 0.0273(15) 0.0291(15) -0.0115(12) -0.0084(12) 0.0017(12)
C73 0.0357(17) 0.0343(16) 0.0376(17) -0.0143(14) -0.0105(14) -0.0055(13)
C74 0.0392(17) 0.0446(18) 0.0354(17) -0.0180(14) -0.0146(14) -0.0009(14)
C75 0.0355(16) 0.0379(17) 0.0277(15) -0.0100(13) -0.0084(13) -0.0004(13)
C76 0.0299(15) 0.0291(15) 0.0337(16) -0.0128(12) -0.0077(13) 0.0019(12)
C77 0.0295(15) 0.0296(15) 0.0321(15) -0.0154(12) -0.0105(12) 0.0033(12)
C78 0.048(2) 0.076(3) 0.0417(19) -0.0303(19) -0.0171(17) -0.0072(18)
C79 0.131(5) 0.127(5) 0.060(3) -0.011(3) -0.057(3) -0.045(4)
C80 0.046(2) 0.127(4) 0.099(4) -0.088(4) -0.029(2) 0.013(3)
C81 0.047(2) 0.084(3) 0.064(3) -0.048(2) -0.0288(19) 0.008(2)
C82 0.0338(16) 0.0304(16) 0.0377(17) -0.0126(13) -0.0038(14) -0.0041(13)
C83 0.0359(18) 0.0422(19) 0.052(2) -0.0172(17) -0.0075(16) -0.0027(15)
C84 0.047(2) 0.038(2) 0.071(3) -0.0075(18) -0.009(2) -0.0017(16)
C85 0.056(2) 0.059(3) 0.052(2) -0.023(2) -0.0055(19) -0.023(2)
C86 0.0339(15) 0.0270(15) 0.0267(15) -0.0028(12) -0.0101(12) 0.0017(12)
C87 0.0322(15) 0.0303(15) 0.0285(15) -0.0033(12) -0.0101(13) -0.0005(12)
C88 0.0427(17) 0.0294(15) 0.0267(15) -0.0023(12) -0.0103(13) 0.0014(13)
C89 0.0370(17) 0.0345(17) 0.0340(17) -0.0059(14) -0.0039(14) 0.0054(13)
C90 0.0335(17) 0.0364(17) 0.0442(19) -0.0056(15) -0.0093(14) -0.0014(13)
C91 0.0342(16) 0.0293(16) 0.0367(17) -0.0053(13) -0.0128(13) -0.0006(12)
C92 0.067(2) 0.0354(18) 0.0356(18) -0.0109(14) -0.0211(17) 0.0033(16)
C96 0.0285(18) 0.062(3) 0.076(3) -0.021(2) -0.0067(18) -0.0009(16)
C97 0.039(2) 0.088(3) 0.109(4) -0.036(3) -0.027(3) 0.015(2)
C98 0.042(2) 0.090(4) 0.088(3) -0.009(3) 0.004(2) -0.010(2)
C99 0.039(2) 0.076(3) 0.110(4) -0.034(3) -0.025(2) -0.008(2)
C93 0.061(3) 0.065(4) 0.046(3) -0.026(3) -0.017(2) -0.008(2)
C94 0.088(4) 0.034(2) 0.047(3) -0.012(2) -0.032(3) 0.007(2)
C95 0.064(3) 0.047(3) 0.033(2) -0.0111(19) -0.015(2) 0.006(2)
C93A 0.072(10) 0.050(8) 0.048(8) -0.019(6) -0.021(7) -0.003(7)
C94A 0.072(9) 0.055(11) 0.045(8) -0.022(8) -0.021(7) -0.001(8)
C95A 0.074(9) 0.051(11) 0.061(12) -0.029(9) -0.036(9) 0.007(8)
P1 0.0570(6) 0.0411(5) 0.0704(7) 0.0072(5) -0.0417(6) -0.0135(5)
F11 0.118(2) 0.0337(12) 0.0842(19) -0.0087(12) -0.0364(18) 0.0003(13)
F12 0.0746(17) 0.0770(18) 0.0793(18) 0.0156(14) -0.0459(15) -0.0281(14)
F13 0.0577(16) 0.079(2) 0.125(3) 0.0210(18) -0.0311(18) 0.0137(14)
F14 0.0625(15) 0.0397(12) 0.0886(18) 0.0046(12) -0.0296(14) -0.0107(11)
F15 0.0734(16) 0.0517(14) 0.097(2) -0.0190(13) -0.0540(15) 0.0004(12)
F16 0.132(3) 0.146(3) 0.082(2) 0.023(2) -0.072(2) -0.065(3)
P2 0.0497(15) 0.0319(12) 0.0404(17) -0.0087(12) -0.0178(12) 0.0000(10)
F21 0.060(3) 0.055(3) 0.069(3) -0.018(2) -0.016(3) 0.002(2)
F22 0.077(3) 0.047(3) 0.065(3) -0.008(2) -0.042(3) -0.004(2)
F23 0.075(3) 0.044(3) 0.062(3) -0.016(2) -0.035(3) 0.012(2)
F24 0.074(3) 0.047(3) 0.082(4) -0.006(2) -0.045(3) -0.005(2)
F25 0.063(3) 0.046(3) 0.049(3) -0.007(2) -0.025(2) 0.002(2)
F26 0.083(4) 0.056(3) 0.052(3) -0.009(2) -0.023(3) -0.012(3)
P3 0.0463(11) 0.0515(15) 0.0537(16) -0.0083(13) -0.0265(11) 0.0061(10)
F31 0.094(5) 0.157(7) 0.139(6) -0.045(5) -0.065(4) -0.009(4)
F32 0.105(6) 0.141(7) 0.102(5) -0.033(5) -0.034(4) 0.022(5)
F33 0.111(5) 0.108(5) 0.134(6) -0.021(4) -0.076(4) -0.015(4)
F34 0.090(4) 0.135(6) 0.112(5) -0.039(4) -0.027(4) 0.015(4)
F35 0.091(5) 0.117(5) 0.150(6) 0.052(4) -0.067(4) -0.026(4)
F36 0.093(5) 0.129(5) 0.109(5) 0.013(4) -0.051(4) 0.008(4)
N1S 0.074(3) 0.071(3) 0.119(4) -0.027(3) -0.057(3) 0.011(2)
C1S 0.076(3) 0.061(3) 0.103(4) -0.026(3) -0.051(3) 0.008(2)
C2S 0.094(4) 0.127(6) 0.110(5) -0.054(4) -0.062(4) 0.033(4)
N2S 0.171(7) 0.056(3) 0.202(8) -0.033(4) -0.117(6) 0.024(3)
C3S 0.077(3) 0.053(3) 0.109(4) -0.021(3) -0.045(3) 0.004(2)
C4S 0.106(5) 0.063(3) 0.136(6) -0.017(4) -0.027(5) 0.008(3)
N3S 0.060(7) 0.093(8) 0.154(13) -0.054(9) -0.001(8) -0.013(6)
C5S 0.044(6) 0.063(6) 0.087(8) -0.002(6) -0.011(6) -0.003(5)
C6S 0.068(7) 0.046(5) 0.077(7) 0.012(5) -0.031(6) -0.010(5)
N4S 0.093(11) 0.093(12) 0.048(6) -0.004(6) -0.033(7) -0.020(9)
C7S 0.086(13) 0.16(2) 0.050(7) -0.019(7) -0.026(7) -0.075(15)
C8S 0.102(13) 0.028(8) 0.050(8) 0.013(6) -0.045(8) 0.022(8)
N5S 0.154(17) 0.064(9) 0.088(10) -0.046(8) -0.067(11) 0.031(9)
C9S 0.137(18) 0.077(14) 0.084(12) -0.015(8) -0.085(11) 0.036(10)
C10S 0.161(17) 0.035(8) 0.092(12) -0.006(9) -0.064(12) 0.038(9)

loop_
_atom_type_symbol
_atom_type_description
_atom_type_scat_dispersion_real
_atom_type_scat_dispersion_imag
_atom_type_scat_source
C C 0.0181 0.0091 'International Tables Vol C Tables 4.2.6.8 and 6.1.1.4'
H H 0.0000 0.0000 'International Tables Vol C Tables 4.2.6.8 and 6.1.1.4'
F F 0.0727 0.0534 'International Tables Vol C Tables 4.2.6.8 and 6.1.1.4'
N N 0.0311 0.0180 'International Tables Vol C Tables 4.2.6.8 and 6.1.1.4'
O O 0.0492 0.0322 'International Tables Vol C Tables 4.2.6.8 and 6.1.1.4'
P P 0.2955 0.4335 'International Tables Vol C Tables 4.2.6.8 and 6.1.1.4'

loop_
_geom_angle_atom_site_label_1
_geom_angle_atom_site_label_2
_geom_angle_atom_site_label_3
_geom_angle
C25 O1 C26 119.6(3)
C27 O2 C28 112.2(5)
C29 O3 C30 127.1(9)
C29 O3 C30A 91.8(11)
C32 O4 C31 102.7(7)
C32 O4 C31A 127.6(8)
C19 O5 C33 118.7(3)
C1 N1 C20 117.4(3)
C2 N2 C6 115.9(3)
C13 N3 C14 117.3(3)
N1 C1 H1 118.6
N1 C1 C2 122.7(3)
C2 C1 H1 118.6
N2 C2 C1 116.8(3)
N2 C2 C3 123.9(3)
C3 C2 C1 119.3(3)
C2 C3 H3 119.9
C4 C3 C2 120.1(3)
C4 C3 H3 119.9
C3 C4 C5 116.3(3)
C3 C4 C7 121.9(3)
C5 C4 C7 121.8(3)
C4 C5 H5 120.0
C6 C5 C4 120.1(3)
C6 C5 H5 120.0
N2 C6 C5 123.7(3)
N2 C6 C13 117.8(3)
C5 C6 C13 118.5(3)
C8 C7 C4 120.5(4)
C8 C7 C12 118.6(4)
C12 C7 C4 120.7(4)
C7 C8 H8 120.8
C7 C8 C9 118.4(6)
C9 C8 H8 120.8
F1 C9 C8 117.8(6)
C10 C9 F1 118.0(5)
C10 C9 C8 124.2(6)
C9 C10 H10 122.0
C9 C10 C11 116.0(5)
C11 C10 H10 122.0
F2 C11 C10 118.2(5)
F2 C11 C12 118.7(6)
C10 C11 C12 123.2(6)
C7 C12 H12 120.2
C11 C12 C7 119.5(5)
C11 C12 H12 120.2
N3 C13 C6 123.4(3)
N3 C13 H13 118.3
C6 C13 H13 118.3
C15 C14 N3 122.2(3)
C15 C14 C19 119.3(3)
C19 C14 N3 118.5(3)
C14 C15 H15 119.6
C16 C15 C14 120.7(4)
C16 C15 H15 119.6
C15 C16 H16 120.2
C17 C16 C15 119.6(4)
C17 C16 H16 120.2
C16 C17 H17 119.6
C16 C17 C18 120.8(4)
C18 C17 H17 119.6
C17 C18 H18 120.0
C17 C18 C19 120.0(4)
C19 C18 H18 120.0
O5 C19 C14 115.2(3)
O5 C19 C18 125.2(3)
C18 C19 C14 119.7(3)
C21 C20 N1 120.4(4)
C21 C20 C25 121.1(4)
C25 C20 N1 118.5(3)
C20 C21 H21 119.9
C20 C21 C22 120.2(4)
C22 C21 H21 119.9
C21 C22 H22 120.9
C23 C22 C21 118.3(4)
C23 C22 H22 120.9
C22 C23 H23 118.8
C24 C23 C22 122.5(4)
C24 C23 H23 118.8
C23 C24 H24 119.7
C23 C24 C25 120.6(4)
C25 C24 H24 119.7
O1 C25 C20 117.2(3)
O1 C25 C24 125.5(4)
C20 C25 C24 117.4(4)
O1 C26 H26A 109.2
O1 C26 H26B 109.2
O1 C26 C27 112.2(5)
H26A C26 H26B 107.9
C27 C26 H26A 109.2
C27 C26 H26B 109.2
O2 C27 C26 110.0(4)
O2 C27 H27A 109.7
O2 C27 H27B 109.7
C26 C27 H27A 109.7
C26 C27 H27B 109.7
H27A C27 H27B 108.2
O2 C28 H28A 109.0
O2 C28 H28B 109.0
O2 C28 C29 112.8(5)
H28A C28 H28B 107.8
C29 C28 H28A 109.0
C29 C28 H28B 109.0
O3 C29 C28 107.9(6)
O3 C29 H29A 110.1
O3 C29 H29B 110.1
C28 C29 H29A 110.1
C28 C29 H29B 110.1
H29A C29 H29B 108.4
O4 C32 H32A 110.1
O4 C32 H32B 110.1
O4 C32 C33 108.1(4)
H32A C32 H32B 108.4
C33 C32 H32A 110.1
C33 C32 H32B 110.1
O5 C33 C32 112.4(4)
O5 C33 H33A 109.1
O5 C33 H33B 109.1
C32 C33 H33A 109.1
C32 C33 H33B 109.1
H33A C33 H33B 107.9
O3 C30 H30A 110.0
O3 C30 H30B 110.0
H30A C30 H30B 108.4
C31 C30 O3 108.3(19)
C31 C30 H30A 110.0
C31 C30 H30B 110.0
O4 C31 H31A 111.5
O4 C31 H31B 111.5
C30 C31 O4 101.2(13)
C30 C31 H31A 111.5
C30 C31 H31B 111.5
H31A C31 H31B 109.3
O3 C30A H30C 111.8
O3 C30A H30D 111.8
O3 C30A C31A 100.0(16)
H30C C30A H30D 109.5
C31A C30A H30C 111.8
C31A C30A H30D 111.8
O4 C31A H31C 112.7
O4 C31A H31D 112.7
C30A C31A O4 95.1(15)
C30A C31A H31C 112.7
C30A C31A H31D 112.7
H31C C31A H31D 110.2
C58 O6 C59 116.0(4)
C61 O7 C60 119.9(5)
C64 O9 C65 113.8(4)
C52 O10 C66 117.8(3)
C63 O8 C62 112.7(12)
C62A O8A C63A 109.0(11)
C34 N4 C53 116.7(3)
C39 N5 C35 116.5(3)
C46 N6 C47 117.1(3)
N4 C34 H34 118.5
N4 C34 C35 123.1(3)
C35 C34 H34 118.5
N5 C35 C34 117.9(3)
N5 C35 C36 123.7(3)
C36 C35 C34 118.2(3)
C35 C36 H36 120.0
C35 C36 C37 120.0(3)
C37 C36 H36 120.0
C36 C37 C40 121.2(3)
C38 C37 C36 116.2(3)
C38 C37 C40 122.6(3)
C37 C38 H38 119.9
C37 C38 C39 120.2(3)
C39 C38 H38 119.9
N5 C39 C38 123.3(3)
N5 C39 C46 118.1(3)
C38 C39 C46 118.5(3)
C41 C40 C37 121.2(3)
C45 C40 C37 120.9(3)
C45 C40 C41 117.8(3)
C40 C41 H41 120.0
C42 C41 C40 120.0(3)
C42 C41 H41 120.0
F3 C42 C41 118.3(4)
F3 C42 C43 118.3(3)
C43 C42 C41 123.3(4)
C42 C43 H43 122.4
C44 C43 C42 115.3(3)
C44 C43 H43 122.4
F4 C44 C43 117.5(4)
F4 C44 C45 118.3(4)
C43 C44 C45 124.2(4)
C40 C45 C44 119.3(4)
C40 C45 H45 120.3
C44 C45 H45 120.3
N6 C46 C39 123.9(3)
N6 C46 H46 118.1
C39 C46 H46 118.1
C48 C47 N6 121.9(3)
C48 C47 C52 118.3(3)
C52 C47 N6 119.8(3)
C47 C48 H48 119.3
C49 C48 C47 121.3(4)
C49 C48 H48 119.3
C48 C49 H49 120.1
C50 C49 C48 119.8(4)
C50 C49 H49 120.1
C49 C50 H50 119.8
C49 C50 C51 120.3(3)
C51 C50 H50 119.8
C50 C51 H51 119.9
C50 C51 C52 120.2(3)
C52 C51 H51 119.9
O10 C52 C47 115.8(3)
O10 C52 C51 124.2(3)
C51 C52 C47 120.0(3)
C54 C53 N4 120.7(4)
C54 C53 C58 120.0(4)
C58 C53 N4 119.1(4)
C53 C54 H54 119.7
C53 C54 C55 120.6(5)
C55 C54 H54 119.7
C54 C55 H55 120.3
C56 C55 C54 119.5(6)
C56 C55 H55 120.3
C55 C56 H56 119.5
C57 C56 C55 121.0(5)
C57 C56 H56 119.5
C56 C57 H57 119.6
C56 C57 C58 120.9(5)
C58 C57 H57 119.6
O6 C58 C53 118.7(4)
O6 C58 C57 123.5(4)
C57 C58 C53 117.8(5)
O6 C59 H59A 109.5
O6 C59 H59B 109.5
O6 C59 C60 110.7(5)
H59A C59 H59B 108.1
C60 C59 H59A 109.5
C60 C59 H59B 109.5
O7 C60 C59 108.9(5)
O7 C60 H60A 109.9
O7 C60 H60B 109.9
C59 C60 H60A 109.9
C59 C60 H60B 109.9
H60A C60 H60B 108.3
O7 C61 H61C 109.6
O7 C61 H61D 109.6
O7 C61 H61A 101.8
O7 C61 H61B 101.8
O7 C61 C62 140.8(11)
O7 C61 C62A 110.3(8)
H61C C61 H61D 108.1
H61A C61 H61B 104.7
C62 C61 H61A 101.8
C62 C61 H61B 101.8
C62A C61 H61C 109.6
C62A C61 H61D 109.6
O9 C64 H64C 107.2
O9 C64 H64D 107.2
O9 C64 H64A 110.7
O9 C64 H64B 110.7
O9 C64 C63 105.1(6)
H64C C64 H64D 106.8
H64A C64 H64B 108.8
C63 C64 H64A 110.7
C63 C64 H64B 110.7
C63A C64 O9 120.4(8)
C63A C64 H64C 107.2
C63A C64 H64D 107.2
O9 C65 H65A 110.1
O9 C65 H65B 110.1
O9 C65 C66 108.0(3)
H65A C65 H65B 108.4
C66 C65 H65A 110.1
C66 C65 H65B 110.1
O10 C66 C65 112.8(3)
O10 C66 H66A 109.0
O10 C66 H66B 109.0
C65 C66 H66A 109.0
C65 C66 H66B 109.0
H66A C66 H66B 107.8
O8 C62 H62A 109.4
O8 C62 H62B 109.4
C61 C62 O8 111.2(9)
C61 C62 H62A 109.4
C61 C62 H62B 109.4
H62A C62 H62B 108.0
O8 C63 C64 108.9(11)
O8 C63 H63A 109.9
O8 C63 H63B 109.9
C64 C63 H63A 109.9
C64 C63 H63B 109.9
H63A C63 H63B 108.3
O8A C62A C61 119.0(9)
O8A C62A H62C 107.6
O8A C62A H62D 107.6
C61 C62A H62C 107.6
C61 C62A H62D 107.6
H62C C62A H62D 107.0
O8A C63A H63C 108.9
O8A C63A H63D 108.9
C64 C63A O8A 113.3(11)
C64 C63A H63C 108.9
C64 C63A H63D 108.9
H63C C63A H63D 107.7
H7A N7 H7B 105(3)
C67 N7 H7A 109(2)
C67 N7 H7B 108(3)
C68 N7 H7A 112(2)
C68 N7 H7B 111(3)
C68 N7 C67 111.1(3)
H8A N8 H8B 105(4)
C70 N8 H8A 108(2)
C70 N8 H8B 116(3)
C71 N8 H8A 111(2)
C71 N8 H8B 103(3)
C71 N8 C70 114.5(3)
N7 C67 H67A 109.5
N7 C67 H67B 109.5
N7 C67 C72 110.9(3)
H67A C67 H67B 108.1
C72 C67 H67A 109.5
C72 C67 H67B 109.5
N7 C68 H68A 109.1
N7 C68 H68B 109.1
N7 C68 C69 112.5(3)
H68A C68 H68B 107.8
C69 C68 H68A 109.1
C69 C68 H68B 109.1
C68 C69 H69A 108.9
C68 C69 H69B 108.9
H69A C69 H69B 107.7
C70 C69 C68 113.3(3)
C70 C69 H69A 108.9
C70 C69 H69B 108.9
N8 C70 H70A 109.1
N8 C70 H70B 109.1
C69 C70 N8 112.4(3)
C69 C70 H70A 109.1
C69 C70 H70B 109.1
H70A C70 H70B 107.9
N8 C71 H71A 109.4
N8 C71 H71B 109.4
N8 C71 C86 111.3(3)
H71A C71 H71B 108.0
C86 C71 H71A 109.4
C86 C71 H71B 109.4
C73 C72 C67 121.1(3)
C73 C72 C77 119.6(3)
C77 C72 C67 119.3(3)
C72 C73 H73 119.4
C72 C73 C74 121.2(3)
C74 C73 H73 119.4
C73 C74 C75 117.9(3)
C73 C74 C78 120.6(3)
C75 C74 C78 121.4(3)
C74 C75 H75 118.8
C74 C75 C76 122.3(3)
C76 C75 H75 118.8
C75 C76 C82 120.2(3)
C77 C76 C75 118.2(3)
C77 C76 C82 121.5(3)
C72 C77 H77 119.6
C76 C77 C72 120.8(3)
C76 C77 H77 119.6
C74 C78 C80 107.1(4)
C79 C78 C74 112.0(4)
C79 C78 C80 107.0(5)
C81 C78 C74 111.6(3)
C81 C78 C79 110.9(5)
C81 C78 C80 108.0(4)
C78 C79 H79A 109.5
C78 C79 H79B 109.5
C78 C79 H79C 109.5
H79A C79 H79B 109.5
H79A C79 H79C 109.5
H79B C79 H79C 109.5
C78 C80 H80A 109.5
C78 C80 H80B 109.5
C78 C80 H80C 109.5
H80A C80 H80B 109.5
H80A C80 H80C 109.5
H80B C80 H80C 109.5
C78 C81 H81A 109.5
C78 C81 H81B 109.5
C78 C81 H81C 109.5
H81A C81 H81B 109.5
H81A C81 H81C 109.5
H81B C81 H81C 109.5
C83 C82 C76 108.7(3)
C84 C82 C76 110.3(3)
C84 C82 C83 109.3(3)
C84 C82 C85 108.2(3)
C85 C82 C76 112.2(3)
C85 C82 C83 108.1(3)
C82 C83 H83A 109.5
C82 C83 H83B 109.5
C82 C83 H83C 109.5
H83A C83 H83B 109.5
H83A C83 H83C 109.5
H83B C83 H83C 109.5
C82 C84 H84A 109.5
C82 C84 H84B 109.5
C82 C84 H84C 109.5
H84A C84 H84B 109.5
H84A C84 H84C 109.5
H84B C84 H84C 109.5
C82 C85 H85A 109.5
C82 C85 H85B 109.5
C82 C85 H85C 109.5
H85A C85 H85B 109.5
H85A C85 H85C 109.5
H85B C85 H85C 109.5
C87 C86 C71 119.7(3)
C87 C86 C91 120.0(3)
C91 C86 C71 120.3(3)
C86 C87 H87 119.4
C86 C87 C88 121.1(3)
C88 C87 H87 119.4
C87 C88 C92 122.5(3)
C89 C88 C87 117.1(3)
C89 C88 C92 120.4(3)
C88 C89 H89 118.3
C88 C89 C90 123.4(3)
C90 C89 H89 118.3
C89 C90 C96 120.3(3)
C91 C90 C89 117.8(3)
C91 C90 C96 121.9(3)
C86 C91 H91 119.6
C90 C91 C86 120.7(3)
C90 C91 H91 119.6
C88 C92 C94 108.1(3)
C88 C92 C95 107.8(3)
C88 C92 C93A 104.9(9)
C88 C92 C95A 106.5(9)
C93 C92 C88 113.8(3)
C93 C92 C94 110.7(4)
C93 C92 C95 109.9(4)
C95 C92 C94 106.4(3)
C94A C92 C88 125.5(11)
C94A C92 C93A 109.3(14)
C94A C92 C95A 114.8(14)
C95A C92 C93A 89.6(16)
C90 C96 C98 106.7(4)
C97 C96 C90 110.3(4)
C97 C96 C98 108.9(4)
C97 C96 C99 109.0(5)
C99 C96 C90 112.4(3)
C99 C96 C98 109.5(4)
C96 C97 H97A 109.5
C96 C97 H97B 109.5
C96 C97 H97C 109.5
H97A C97 H97B 109.5
H97A C97 H97C 109.5
H97B C97 H97C 109.5
C96 C98 H98A 109.5
C96 C98 H98B 109.5
C96 C98 H98C 109.5
H98A C98 H98B 109.5
H98A C98 H98C 109.5
H98B C98 H98C 109.5
C96 C99 H99A 109.5
C96 C99 H99B 109.5
C96 C99 H99C 109.5
H99A C99 H99B 109.5
H99A C99 H99C 109.5
H99B C99 H99C 109.5
C92 C93 H93A 109.5
C92 C93 H93B 109.5
C92 C93 H93C 109.5
H93A C93 H93B 109.5
H93A C93 H93C 109.5
H93B C93 H93C 109.5
C92 C94 H94A 109.5
C92 C94 H94B 109.5
C92 C94 H94C 109.5
H94A C94 H94B 109.5
H94A C94 H94C 109.5
H94B C94 H94C 109.5
C92 C95 H95A 109.5
C92 C95 H95B 109.5
C92 C95 H95C 109.5
H95A C95 H95B 109.5
H95A C95 H95C 109.5
H95B C95 H95C 109.5
C92 C93A H93D 109.5
C92 C93A H93E 109.5
C92 C93A H93F 109.5
H93D C93A H93E 109.5
H93D C93A H93F 109.5
H93E C93A H93F 109.5
C92 C94A H94D 109.5
C92 C94A H94E 109.5
C92 C94A H94F 109.5
H94D C94A H94E 109.5
H94D C94A H94F 109.5
H94E C94A H94F 109.5
C92 C95A H95D 109.5
C92 C95A H95E 109.5
C92 C95A H95F 109.5
H95D C95A H95E 109.5
H95D C95A H95F 109.5
H95E C95A H95F 109.5
F11 P1 F13 177.1(2)
F11 P1 F14 90.54(16)
F12 P1 F11 90.34(18)
F12 P1 F13 89.83(18)
F12 P1 F14 177.96(19)
F14 P1 F13 89.20(16)
F15 P1 F11 88.93(17)
F15 P1 F12 89.23(16)
F15 P1 F13 88.1(2)
F15 P1 F14 88.95(16)
F16 P1 F11 92.5(2)
F16 P1 F12 90.81(18)
F16 P1 F13 90.5(3)
F16 P1 F14 90.98(18)
F16 P1 F15 178.6(2)
F21 P2 F22 90.8(3)
F21 P2 F23 179.6(4)
F21 P2 F24 90.5(3)
F21 P2 F25 90.0(3)
F22 P2 F23 89.5(3)
F22 P2 F24 178.7(4)
F22 P2 F25 89.9(3)
F24 P2 F23 89.2(3)
F24 P2 F25 89.7(4)
F25 P2 F23 90.2(3)
F26 P2 F21 89.7(4)
F26 P2 F22 89.9(3)
F26 P2 F23 90.0(3)
F26 P2 F24 90.5(3)
F26 P2 F25 179.7(3)
F31 P3 F34 93.0(5)
F31 P3 F35 92.2(5)
F32 P3 F31 86.5(6)
F32 P3 F33 95.8(6)
F32 P3 F34 177.2(6)
F32 P3 F35 84.6(6)
F33 P3 F31 177.5(5)
F33 P3 F34 84.6(5)
F33 P3 F35 87.2(5)
F34 P3 F35 92.7(5)
F36 P3 F31 86.7(5)
F36 P3 F32 98.1(6)
F36 P3 F33 93.8(5)
F36 P3 F34 84.7(5)
F36 P3 F35 177.1(6)
N1S C1S C2S 178.2(7)
C1S C2S H2SA 109.5
C1S C2S H2SB 109.5
C1S C2S H2SC 109.5
H2SA C2S H2SB 109.5
H2SA C2S H2SC 109.5
H2SB C2S H2SC 109.5
N2S C3S C4S 177.9(8)
C3S C4S H4SA 109.5
C3S C4S H4SB 109.5
C3S C4S H4SC 109.5
H4SA C4S H4SB 109.5
H4SA C4S H4SC 109.5
H4SB C4S H4SC 109.5
N3S C5S C6S 174.6(19)
C5S C6S H6SA 109.5
C5S C6S H6SB 109.5
C5S C6S H6SC 109.5
H6SA C6S H6SB 109.5
H6SA C6S H6SC 109.5
H6SB C6S H6SC 109.5
N4S C7S C8S 167(3)
C7S C8S H8SA 109.5
C7S C8S H8SB 109.5
C7S C8S H8SC 109.5
H8SA C8S H8SB 109.5
H8SA C8S H8SC 109.5
H8SB C8S H8SC 109.5
N5S C9S C10S 160(3)
C9S C10S H10A 109.5
C9S C10S H10B 109.5
C9S C10S H10C 109.5
H10A C10S H10B 109.5
H10A C10S H10C 109.5
H10B C10S H10C 109.5

loop_
_geom_bond_atom_site_label_1
_geom_bond_atom_site_label_2
_geom_bond_distance
F1 C9 1.355(8)
F2 C11 1.354(8)
O1 C25 1.333(6)
O1 C26 1.454(6)
O2 C27 1.412(8)
O2 C28 1.423(8)
O3 C29 1.374(10)
O3 C30 1.593(19)
O3 C30A 1.380(16)
O4 C32 1.387(8)
O4 C31 1.474(11)
O4 C31A 1.62(2)
O5 C19 1.375(4)
O5 C33 1.423(5)
N1 C1 1.270(5)
N1 C20 1.428(4)
N2 C2 1.344(4)
N2 C6 1.345(4)
N3 C13 1.276(4)
N3 C14 1.421(4)
C1 H1 0.9500
C1 C2 1.477(5)
C2 C3 1.391(5)
C3 H3 0.9500
C3 C4 1.387(5)
C4 C5 1.395(5)
C4 C7 1.501(5)
C5 H5 0.9500
C5 C6 1.390(5)
C6 C13 1.471(5)
C7 C8 1.376(7)
C7 C12 1.382(7)
C8 H8 0.9500
C8 C9 1.392(7)
C9 C10 1.343(10)
C10 H10 0.9500
C10 C11 1.357(10)
C11 C12 1.381(7)
C12 H12 0.9500
C13 H13 0.9500
C14 C15 1.394(5)
C14 C19 1.397(5)
C15 H15 0.9500
C15 C16 1.383(5)
C16 H16 0.9500
C16 C17 1.376(6)
C17 H17 0.9500
C17 C18 1.384(6)
C18 H18 0.9500
C18 C19 1.390(5)
C20 C21 1.379(6)
C20 C25 1.411(6)
C21 H21 0.9500
C21 C22 1.411(6)
C22 H22 0.9500
C22 C23 1.372(7)
C23 H23 0.9500
C23 C24 1.360(7)
C24 H24 0.9500
C24 C25 1.413(6)
C26 H26A 0.9900
C26 H26B 0.9900
C26 C27 1.508(9)
C27 H27A 0.9900
C27 H27B 0.9900
C28 H28A 0.9900
C28 H28B 0.9900
C28 C29 1.470(11)
C29 H29A 0.9900
C29 H29B 0.9900
C32 H32A 0.9900
C32 H32B 0.9900
C32 C33 1.494(8)
C33 H33A 0.9900
C33 H33B 0.9900
C30 H30A 0.9900
C30 H30B 0.9900
C30 C31 1.44(3)
C31 H31A 0.9900
C31 H31B 0.9900
C30A H30C 0.9900
C30A H30D 0.9900
C30A C31A 1.53(3)
C31A H31C 0.9900
C31A H31D 0.9900
F3 C42 1.356(5)
F4 C44 1.333(5)
O6 C58 1.328(6)
O6 C59 1.462(5)
O7 C60 1.390(6)
O7 C61 1.215(9)
O9 C64 1.406(6)
O9 C65 1.411(6)
O10 C52 1.371(4)
O10 C66 1.433(4)
O8 C62 1.415(15)
O8 C63 1.357(16)
O8A C62A 1.308(17)
O8A C63A 1.408(14)
N4 C34 1.279(5)
N4 C53 1.421(5)
N5 C35 1.343(4)
N5 C39 1.335(4)
N6 C46 1.275(4)
N6 C47 1.426(4)
C34 H34 0.9500
C34 C35 1.477(5)
C35 C36 1.387(5)
C36 H36 0.9500
C36 C37 1.393(5)
C37 C38 1.392(5)
C37 C40 1.486(4)
C38 H38 0.9500
C38 C39 1.396(4)
C39 C46 1.478(4)
C40 C41 1.392(5)
C40 C45 1.382(5)
C41 H41 0.9500
C41 C42 1.375(5)
C42 C43 1.369(6)
C43 H43 0.9500
C43 C44 1.362(6)
C44 C45 1.383(6)
C45 H45 0.9500
C46 H46 0.9500
C47 C48 1.393(5)
C47 C52 1.398(5)
C48 H48 0.9500
C48 C49 1.385(5)
C49 H49 0.9500
C49 C50 1.364(6)
C50 H50 0.9500
C50 C51 1.386(5)
C51 H51 0.9500
C51 C52 1.392(5)
C53 C54 1.367(7)
C53 C58 1.420(6)
C54 H54 0.9500
C54 C55 1.387(6)
C55 H55 0.9500
C55 C56 1.375(8)
C56 H56 0.9500
C56 C57 1.356(8)
C57 H57 0.9500
C57 C58 1.402(6)
C59 H59A 0.9900
C59 H59B 0.9900
C59 C60 1.465(9)
C60 H60A 0.9900
C60 H60B 0.9900
C61 H61C 0.9900
C61 H61D 0.9900
C61 H61A 0.9900
C61 H61B 0.9900
C61 C62 1.346(14)
C61 C62A 1.559(13)
C64 H64C 0.9900
C64 H64D 0.9900
C64 H64A 0.9900
C64 H64B 0.9900
C64 C63 1.765(17)
C64 C63A 1.110(14)
C65 H65A 0.9900
C65 H65B 0.9900
C65 C66 1.506(5)
C66 H66A 0.9900
C66 H66B 0.9900
C62 H62A 0.9900
C62 H62B 0.9900
C63 H63A 0.9900
C63 H63B 0.9900
C62A H62C 0.9900
C62A H62D 0.9900
C63A H63C 0.9900
C63A H63D 0.9900
N7 H7A 0.87(4)
N7 H7B 0.82(4)
N7 C67 1.500(4)
N7 C68 1.486(4)
N8 H8A 0.81(4)
N8 H8B 0.90(5)
N8 C70 1.504(4)
N8 C71 1.490(4)
C67 H67A 0.9900
C67 H67B 0.9900
C67 C72 1.506(4)
C68 H68A 0.9900
C68 H68B 0.9900
C68 C69 1.529(5)
C69 H69A 0.9900
C69 H69B 0.9900
C69 C70 1.500(5)
C70 H70A 0.9900
C70 H70B 0.9900
C71 H71A 0.9900
C71 H71B 0.9900
C71 C86 1.510(4)
C72 C73 1.388(5)
C72 C77 1.394(4)
C73 H73 0.9500
C73 C74 1.392(5)
C74 C75 1.395(5)
C74 C78 1.542(5)
C75 H75 0.9500
C75 C76 1.395(5)
C76 C77 1.389(5)
C76 C82 1.542(4)
C77 H77 0.9500
C78 C79 1.523(7)
C78 C80 1.546(7)
C78 C81 1.509(6)
C79 H79A 0.9800
C79 H79B 0.9800
C79 H79C 0.9800
C80 H80A 0.9800
C80 H80B 0.9800
C80 H80C 0.9800
C81 H81A 0.9800
C81 H81B 0.9800
C81 H81C 0.9800
C82 C83 1.536(5)
C82 C84 1.526(6)
C82 C85 1.529(6)
C83 H83A 0.9800
C83 H83B 0.9800
C83 H83C 0.9800
C84 H84A 0.9800
C84 H84B 0.9800
C84 H84C 0.9800
C85 H85A 0.9800
C85 H85B 0.9800
C85 H85C 0.9800
C86 C87 1.390(5)
C86 C91 1.390(5)
C87 H87 0.9500
C87 C88 1.396(5)
C88 C89 1.389(5)
C88 C92 1.531(5)
C89 H89 0.9500
C89 C90 1.394(5)
C90 C91 1.388(5)
C90 C96 1.546(5)
C91 H91 0.9500
C92 C93 1.472(6)
C92 C94 1.563(6)
C92 C95 1.562(5)
C92 C93A 1.595(14)
C92 C94A 1.487(14)
C92 C95A 1.586(14)
C96 C97 1.527(7)
C96 C98 1.549(8)
C96 C99 1.532(7)
C97 H97A 0.9800
C97 H97B 0.9800
C97 H97C 0.9800
C98 H98A 0.9800
C98 H98B 0.9800
C98 H98C 0.9800
C99 H99A 0.9800
C99 H99B 0.9800
C99 H99C 0.9800
C93 H93A 0.9800
C93 H93B 0.9800
C93 H93C 0.9800
C94 H94A 0.9800
C94 H94B 0.9800
C94 H94C 0.9800
C95 H95A 0.9800
C95 H95B 0.9800
C95 H95C 0.9800
C93A H93D 0.9800
C93A H93E 0.9800
C93A H93F 0.9800
C94A H94D 0.9800
C94A H94E 0.9800
C94A H94F 0.9800
C95A H95D 0.9800
C95A H95E 0.9800
C95A H95F 0.9800
P1 F11 1.592(3)
P1 F12 1.586(3)
P1 F13 1.597(3)
P1 F14 1.596(3)
P1 F15 1.583(3)
P1 F16 1.565(3)
P2 F21 1.580(6)
P2 F22 1.593(6)
P2 F23 1.609(6)
P2 F24 1.601(6)
P2 F25 1.608(6)
P2 F26 1.575(7)
P3 F31 1.562(8)
P3 F32 1.504(10)
P3 F33 1.559(7)
P3 F34 1.568(8)
P3 F35 1.576(8)
P3 F36 1.502(9)
N1S C1S 1.130(7)
C1S C2S 1.442(8)
C2S H2SA 0.9800
C2S H2SB 0.9800
C2S H2SC 0.9800
N2S C3S 1.130(7)
C3S C4S 1.420(8)
C4S H4SA 0.9800
C4S H4SB 0.9800
C4S H4SC 0.9800
N3S C5S 1.139(13)
C5S C6S 1.332(13)
C6S H6SA 0.9800
C6S H6SB 0.9800
C6S H6SC 0.9800
N4S C7S 1.149(15)
C7S C8S 1.404(15)
C8S H8SA 0.9800
C8S H8SB 0.9800
C8S H8SC 0.9800
N5S C9S 1.146(16)
C9S C10S 1.385(16)
C10S H10A 0.9800
C10S H10B 0.9800
C10S H10C 0.9800

loop_
_geom_torsion_atom_site_label_1
_geom_torsion_atom_site_label_2
_geom_torsion_atom_site_label_3
_geom_torsion_atom_site_label_4
_geom_torsion
F1 C9 C10 C11 -177.8(5)
F2 C11 C12 C7 -179.1(4)
O1 C26 C27 O2 -70.0(6)
O2 C28 C29 O3 72.3(8)
O3 C30 C31 O4 73.1(17)
O3 C30A C31A O4 -89.4(13)
O4 C32 C33 O5 55.9(6)
N1 C1 C2 N2 -19.9(5)
N1 C1 C2 C3 157.6(4)
N1 C20 C21 C22 -177.7(3)
N1 C20 C25 O1 -1.9(5)
N1 C20 C25 C24 178.9(3)
N2 C2 C3 C4 0.3(5)
N2 C6 C13 N3 14.1(4)
N3 C14 C15 C16 178.1(3)
N3 C14 C19 O5 2.0(4)
N3 C14 C19 C18 -179.4(3)
C1 N1 C20 C21 -53.8(5)
C1 N1 C20 C25 127.0(4)
C1 C2 C3 C4 -177.1(3)
C2 N2 C6 C5 -1.0(4)
C2 N2 C6 C13 179.8(3)
C2 C3 C4 C5 -2.6(5)
C2 C3 C4 C7 175.5(3)
C3 C4 C5 C6 3.2(4)
C3 C4 C7 C8 21.2(5)
C3 C4 C7 C12 -155.4(4)
C4 C5 C6 N2 -1.4(5)
C4 C5 C6 C13 177.8(3)
C4 C7 C8 C9 -176.5(4)
C4 C7 C12 C11 176.3(4)
C5 C4 C7 C8 -160.7(3)
C5 C4 C7 C12 22.7(5)
C5 C6 C13 N3 -165.0(3)
C6 N2 C2 C1 179.0(3)
C6 N2 C2 C3 1.6(5)
C7 C4 C5 C6 -175.0(3)
C7 C8 C9 F1 177.9(4)
C7 C8 C9 C10 -0.2(8)
C8 C7 C12 C11 -0.4(6)
C8 C9 C10 C11 0.3(9)
C9 C10 C11 F2 179.1(5)
C9 C10 C11 C12 -0.5(9)
C10 C11 C12 C7 0.5(8)
C12 C7 C8 C9 0.2(6)
C13 N3 C14 C15 42.5(4)
C13 N3 C14 C19 -138.4(3)
C14 N3 C13 C6 -178.1(3)
C14 C15 C16 C17 1.2(5)
C15 C14 C19 O5 -178.9(3)
C15 C14 C19 C18 -0.3(5)
C15 C16 C17 C18 -0.1(6)
C16 C17 C18 C19 -1.2(6)
C17 C18 C19 O5 179.8(3)
C17 C18 C19 C14 1.4(5)
C19 O5 C33 C32 86.6(5)
C19 C14 C15 C16 -1.0(5)
C20 N1 C1 C2 177.8(3)
C20 C21 C22 C23 -1.4(5)
C21 C20 C25 O1 178.9(3)
C21 C20 C25 C24 -0.3(5)
C21 C22 C23 C24 0.0(6)
C22 C23 C24 C25 1.3(6)
C23 C24 C25 O1 179.8(4)
C23 C24 C25 C20 -1.1(6)
C25 O1 C26 C27 -81.1(6)
C25 C20 C21 C22 1.5(5)
C26 O1 C25 C20 -172.5(4)
C26 O1 C25 C24 6.6(7)
C27 O2 C28 C29 -176.6(6)
C28 O2 C27 C26 -176.9(5)
C29 O3 C30 C31 65.8(13)
C29 O3 C30A C31A 172.2(12)
C32 O4 C31 C30 162.3(15)
C32 O4 C31A C30A -111.6(12)
C33 O5 C19 C14 166.8(3)
C33 O5 C19 C18 -11.7(5)
C30 O3 C29 C28 155.7(9)
C30 O3 C30A C31A -28.0(14)
C31 O4 C32 C33 151.0(10)
C31 O4 C31A C30A -48.8(13)
C30A O3 C29 C28 171.2(8)
C30A O3 C30 C31 40.1(17)
C31A O4 C32 C33 -172.0(11)
C31A O4 C31 C30 28.6(15)
F3 C42 C43 C44 -177.6(4)
F4 C44 C45 C40 178.7(5)
O6 C59 C60 O7 83.3(5)
O7 C61 C62 O8 -57(2)
O7 C61 C62A O8A -23.1(16)
O9 C64 C63 O8 61.3(11)
O9 C64 C63A O8A -41.4(19)
O9 C65 C66 O10 70.4(4)
N4 C34 C35 N5 -2.1(6)
N4 C34 C35 C36 -178.8(4)
N4 C53 C54 C55 -174.5(5)
N4 C53 C58 O6 -9.6(6)
N4 C53 C58 C57 172.4(4)
N5 C35 C36 C37 -1.2(5)
N5 C39 C46 N6 10.2(5)
N6 C47 C48 C49 177.7(3)
N6 C47 C52 O10 3.9(4)
N6 C47 C52 C51 -177.2(3)
C34 N4 C53 C54 -37.9(7)
C34 N4 C53 C58 146.6(4)
C34 C35 C36 C37 175.3(3)
C35 N5 C39 C38 -0.1(4)
C35 N5 C39 C46 177.2(3)
C35 C36 C37 C38 0.1(5)
C35 C36 C37 C40 -178.5(3)
C36 C37 C38 C39 0.9(4)
C36 C37 C40 C41 -1.4(5)
C36 C37 C40 C45 177.2(4)
C37 C38 C39 N5 -0.9(5)
C37 C38 C39 C46 -178.3(3)
C37 C40 C41 C42 180.0(3)
C37 C40 C45 C44 -178.6(4)
C38 C37 C40 C41 -179.9(3)
C38 C37 C40 C45 -1.3(5)
C38 C39 C46 N6 -172.3(3)
C39 N5 C35 C34 -175.3(3)
C39 N5 C35 C36 1.2(5)
C40 C37 C38 C39 179.5(3)
C40 C41 C42 F3 176.8(4)
C40 C41 C42 C43 -2.1(6)
C41 C40 C45 C44 0.1(7)
C41 C42 C43 C44 1.3(6)
C42 C43 C44 F4 -179.4(5)
C42 C43 C44 C45 0.2(7)
C43 C44 C45 C40 -0.8(8)
C45 C40 C41 C42 1.3(6)
C46 N6 C47 C48 39.5(5)
C46 N6 C47 C52 -141.9(3)
C47 N6 C46 C39 -173.8(3)
C47 C48 C49 C50 -0.6(6)
C48 C47 C52 O10 -177.5(3)
C48 C47 C52 C51 1.5(5)
C48 C49 C50 C51 1.6(6)
C49 C50 C51 C52 -1.0(6)
C50 C51 C52 O10 178.3(3)
C50 C51 C52 C47 -0.5(5)
C52 O10 C66 C65 86.6(4)
C52 C47 C48 C49 -0.9(6)
C53 N4 C34 C35 169.0(4)
C53 C54 C55 C56 3.1(10)
C54 C53 C58 O6 174.9(4)
C54 C53 C58 C57 -3.1(7)
C54 C55 C56 C57 -5.0(10)
C55 C56 C57 C58 2.8(9)
C56 C57 C58 O6 -176.6(5)
C56 C57 C58 C53 1.2(7)
C58 O6 C59 C60 157.3(4)
C58 C53 C54 C55 1.0(8)
C59 O6 C58 C53 -160.2(4)
C59 O6 C58 C57 17.6(6)
C60 O7 C61 C62 -159.6(11)
C60 O7 C61 C62A -171.9(8)
C61 O7 C60 C59 147.7(8)
C64 O9 C65 C66 176.1(5)
C65 O9 C64 C63 -168.9(6)
C65 O9 C64 C63A -150.3(12)
C66 O10 C52 C47 169.4(3)
C66 O10 C52 C51 -9.4(5)
C62 O8 C63 C64 179.1(8)
C62 C61 C62A O8A 172(2)
C63 O8 C62 C61 81.3(15)
C63 C64 C63A O8A 10.6(16)
C62A O8A C63A C64 149.8(14)
C62A C61 C62 O8 -35.1(11)
C63A O8A C62A C61 -166.4(11)
C63A C64 C63 O8 -74(3)
N7 C67 C72 C73 -95.5(4)
N7 C67 C72 C77 83.8(4)
N7 C68 C69 C70 68.1(4)
N8 C71 C86 C87 -96.8(4)
N8 C71 C86 C91 84.8(4)
C67 N7 C68 C69 166.4(3)
C67 C72 C73 C74 179.4(3)
C67 C72 C77 C76 179.9(3)
C68 N7 C67 C72 178.5(3)
C68 C69 C70 N8 174.7(3)
C70 N8 C71 C86 -172.4(3)
C71 N8 C70 C69 -60.2(4)
C71 C86 C87 C88 -177.4(3)
C71 C86 C91 C90 177.7(3)
C72 C73 C74 C75 0.6(5)
C72 C73 C74 C78 177.0(3)
C73 C72 C77 C76 -0.7(5)
C73 C74 C75 C76 -0.7(5)
C73 C74 C78 C79 167.3(5)
C73 C74 C78 C80 -75.7(5)
C73 C74 C78 C81 42.3(6)
C74 C75 C76 C77 0.1(5)
C74 C75 C76 C82 177.9(3)
C75 C74 C78 C79 -16.4(6)
C75 C74 C78 C80 100.6(5)
C75 C74 C78 C81 -141.5(4)
C75 C76 C77 C72 0.6(5)
C75 C76 C82 C83 -63.6(4)
C75 C76 C82 C84 56.2(4)
C75 C76 C82 C85 176.9(3)
C77 C72 C73 C74 0.1(5)
C77 C76 C82 C83 114.1(4)
C77 C76 C82 C84 -126.1(4)
C77 C76 C82 C85 -5.4(5)
C78 C74 C75 C76 -177.1(3)
C82 C76 C77 C72 -177.1(3)
C86 C87 C88 C89 -0.5(5)
C86 C87 C88 C92 177.9(3)
C87 C86 C91 C90 -0.7(5)
C87 C88 C89 C90 -0.1(5)
C87 C88 C92 C93 5.0(5)
C87 C88 C92 C94 128.4(4)
C87 C88 C92 C95 -117.0(4)
C87 C88 C92 C93A 57.0(12)
C87 C88 C92 C94A -175.5(13)
C87 C88 C92 C95A -37.2(13)
C88 C89 C90 C91 0.4(5)
C88 C89 C90 C96 179.0(4)
C89 C88 C92 C93 -176.6(4)
C89 C88 C92 C94 -53.3(4)
C89 C88 C92 C95 61.3(4)
C89 C88 C92 C93A -124.7(11)
C89 C88 C92 C94A 2.8(14)
C89 C88 C92 C95A 141.2(12)
C89 C90 C91 C86 0.1(5)
C89 C90 C96 C97 53.0(6)
C89 C90 C96 C98 -65.1(5)
C89 C90 C96 C99 174.9(4)
C91 C86 C87 C88 1.0(5)
C91 C90 C96 C97 -128.5(4)
C91 C90 C96 C98 113.4(5)
C91 C90 C96 C99 -6.6(6)
C92 C88 C89 C90 -178.6(3)
C96 C90 C91 C86 -178.5(4)
